data_7705459
loop_
_publ_author_name
'Sun, Long'
'Zhang, Hong-Yan'
'Zhang, Jian'
'Jia, Ying-Jie'
'Yu, You-Zhu'
'Hou, Juan-Juan'
'Wang, Ying-Xia'
'Zhang, Xian-Ming'

_publ_section_title
;
 A quasi-<i>D</i><sub>3</sub>-symmetrical metal chalcogenide cluster
 constructed by the corner-sharing of two T3 supertetrahedra.
;
_journal_issue 40
_journal_name_full 'Dalton transactions (Cambridge, England : 2003)'
_journal_page_first 13958
_journal_page_last 13961
_journal_paper_doi 10.1039/d0dt02420a
_journal_volume 49
_journal_year 2020
_chemical_formula_moiety 'C42 H72 In20 N12 S33, 6(C7 H13 N2)'
_chemical_formula_sum 'C84 H150 In20 N24 S33'
_chemical_formula_weight 4850.65
_space_group_crystal_system monoclinic
_space_group_IT_number 14
_space_group_name_Hall '-P 2ybc'
_space_group_name_H-M_alt 'P 1 21/c 1'
_atom_sites_solution_hydrogens geom
_audit_creation_date 2020-08-05
_audit_creation_method
;
Olex2 1.2
(compiled 2018.05.29 svn.r3508 for OlexSys, GUI svn.r5506)
;
_audit_update_record
;
2020-08-14 deposited with the CCDC.	2020-09-18 downloaded from the CCDC.
;
_cell_angle_alpha 90
_cell_angle_beta 108.707(2)
_cell_angle_gamma 90
_cell_formula_units_Z 4
_cell_length_a 25.7960(3)
_cell_length_b 19.9108(3)
_cell_length_c 32.7481(5)
_cell_measurement_reflns_used 46095
_cell_measurement_temperature 149.99(10)
_cell_measurement_theta_max 75.7610
_cell_measurement_theta_min 4.0010
_cell_volume 15931.5(4)
_computing_cell_refinement 'CrysAlisPro 1.171.40.35a (Rigaku OD, 2018)'
_computing_data_collection 'CrysAlisPro 1.171.40.35a (Rigaku OD, 2018)'
_computing_data_reduction 'CrysAlisPro 1.171.40.35a (Rigaku OD, 2018)'
_computing_molecular_graphics 'Olex2 (Dolomanov et al., 2009)'
_computing_publication_material 'Olex2 (Dolomanov et al., 2009)'
_computing_structure_refinement 'ShelXL (Sheldrick, 2015)'
_computing_structure_solution 'olex2.solve (Bourhis et al., 2015)'
_diffrn_ambient_temperature 150
_diffrn_detector_area_resol_mean 10.0000
_diffrn_measured_fraction_theta_full 0.998
_diffrn_measured_fraction_theta_max 0.960
_diffrn_measurement_details
;
List of Runs (angles in degrees, time in seconds):

  # Type    Start    End  Width  t~exp~   \w     \q     \k     \f   Frames
#--------------------------------------------------------------------------
  1  \w     31.00  84.00   0.50    1.00    --   51.50  60.00  74.00  106
  2  \w     -4.00  26.00   0.50    1.00    --   51.50 -60.00 -65.00   60
  3  \w     92.00 134.00   0.50    1.00    --  101.30  60.00  74.00   84
  4  \w     62.00  98.00   0.50    1.00    --  101.30 -60.00 -65.00   72
  5  \w     77.00 139.00   0.50    1.00    --   51.50  77.00 120.00  124
  6  \w     79.00 139.00   0.50    1.00    --   51.50  77.00-120.00  120
  7  \w     82.00 138.00   0.50    1.00    --   51.50  82.00  30.00  112
  8  \w     82.00 139.00   0.50    1.00    --   51.50  82.00   0.00  114
  9  \w     83.00 130.00   0.50    1.00    --   51.50  82.00-180.00   94
 10  \w     80.00 124.00   0.50    1.00    --  101.30  37.00  60.00   88
 11  \w     13.00 113.00   0.50    1.00    --  101.30 -19.00 120.00  200
 12  \w     79.00 126.00   0.50    1.00    --  101.30  19.00 120.00   94
 13  \w    135.00 176.00   0.50    1.00    --  101.30  37.00  60.00   82
 14  \w    143.00 191.00   0.50    1.00    --  101.30  19.00 120.00   96
 15  \w     12.00 135.00   0.50    1.00    --  101.30 -82.00 -60.00  246
 16  \w     31.00 123.00   0.50    1.00    --  101.30 -37.00 120.00  184
;
_diffrn_measurement_device 'four-circle diffractometer'
_diffrn_measurement_device_type 'XtaLAB AFC12 (RINC): Kappa single'
_diffrn_measurement_method '\w scans'
_diffrn_radiation_type CuK\a
_diffrn_radiation_wavelength 1.54184
_diffrn_reflns_av_R_equivalents 0.0739
_diffrn_reflns_av_unetI/netI 0.0537
_diffrn_reflns_Laue_measured_fraction_full 0.998
_diffrn_reflns_Laue_measured_fraction_max 0.960
_diffrn_reflns_limit_h_max 28
_diffrn_reflns_limit_h_min -32
_diffrn_reflns_limit_k_max 18
_diffrn_reflns_limit_k_min -24
_diffrn_reflns_limit_l_max 38
_diffrn_reflns_limit_l_min -41
_diffrn_reflns_number 114386
_diffrn_reflns_point_group_measured_fraction_full 0.998
_diffrn_reflns_point_group_measured_fraction_max 0.960
_diffrn_reflns_theta_full 67.684
_diffrn_reflns_theta_max 76.171
_diffrn_reflns_theta_min 3.821
_exptl_absorpt_coefficient_mu 27.011
_exptl_absorpt_correction_T_max 1.00000
_exptl_absorpt_correction_T_min 0.37523
_exptl_absorpt_correction_type multi-scan
_exptl_absorpt_process_details
;
CrysAlisPro 1.171.40.35a (Rigaku Oxford Diffraction, 2018)
Empirical absorption correction using spherical harmonics,
 implemented in SCALE3 ABSPACK scaling algorithm.
;
_exptl_crystal_colour 'clear yellowish colourless'
_exptl_crystal_colour_lustre clear
_exptl_crystal_colour_modifier yellowish
_exptl_crystal_colour_primary colourless
_exptl_crystal_density_diffrn 2.022
_exptl_crystal_description block
_exptl_crystal_F_000 9320
_exptl_crystal_size_max 0.32
_exptl_crystal_size_mid 0.3
_exptl_crystal_size_min 0.3
_refine_diff_density_max 2.556
_refine_diff_density_min -2.787
_refine_diff_density_rms 0.335
_refine_ls_extinction_method none
_refine_ls_goodness_of_fit_ref 1.047
_refine_ls_hydrogen_treatment constr
_refine_ls_matrix_type full
_refine_ls_number_parameters 1445
_refine_ls_number_reflns 31994
_refine_ls_number_restraints 677
_refine_ls_restrained_S_all 1.071
_refine_ls_R_factor_all 0.0985
_refine_ls_R_factor_gt 0.0859
_refine_ls_shift/su_max 0.022
_refine_ls_shift/su_mean 0.001
_refine_ls_structure_factor_coef Fsqd
_refine_ls_weighting_details 'w=1/[\s^2^(Fo^2^)+(0.1198P)^2^+433.3936P] where P=(Fo^2^+2Fc^2^)/3'
_refine_ls_weighting_scheme calc
_refine_ls_wR_factor_gt 0.2369
_refine_ls_wR_factor_ref 0.2485
_reflns_Friedel_coverage 0.000
_reflns_number_gt 25477
_reflns_number_total 31994
_reflns_threshold_expression 'I > 2\s(I)'
_cod_data_source_file d0dt02420a2.cif
_cod_data_source_block exp_1723
_cod_depositor_comments 'Adding full bibliography for 7705459.cif.'
_cod_database_code 7705459
_shelx_space_group_comment
;
The symmetry employed for this shelxl refinement is uniquely defined
by the following loop, which should always be used as a source of
symmetry information in preference to the above space-group names.
They are only intended as comments.
;
_shelx_estimated_absorpt_t_max 0.046
_shelx_estimated_absorpt_t_min 0.042
_olex2_refinement_description
;
1. Fixed Uiso
 At 1.2 times of:
  All C(H,H) groups, All N(H) groups
2. Restrained distances
 C74-C71
 2.2 with sigma of 0.02
 N1-C7
 1.47 with sigma of 0.02
 N1-C1
 1.32 with sigma of 0.02
 C1-C2
 1.54 with sigma of 0.02
 C2-C3
 1.54 with sigma of 0.02
 C3-C4
 1.54 with sigma of 0.02
 C4-N2
 1.47 with sigma of 0.02
 N2-C5
 1.47 with sigma of 0.02
 C5-C6
 1.54 with sigma of 0.02
 C6-C7
 1.54 with sigma of 0.02
 N1-C2
 2.45 with sigma of 0.04
 N1-C6
 2.45 with sigma of 0.04
 C1-C7
 2.45 with sigma of 0.04
 C1-C3
 2.47 with sigma of 0.04
 C1-C4
 2.45 with sigma of 0.04
 C1-C5
 2.45 with sigma of 0.04
 N1-N2
 2.42 with sigma of 0.04
 C2-C4
 2.47 with sigma of 0.04
 C2-N2
 2.45 with sigma of 0.04
 C3-N2
 2.45 with sigma of 0.04
 C4-C5
 2.45 with sigma of 0.04
 N2-C6
 2.45 with sigma of 0.04
 C5-C7
 2.47 with sigma of 0.04
 N3-C8
 1.34 with sigma of 0.02
 C8-C9
 1.54 with sigma of 0.02
 C9-C10
 1.54 with sigma of 0.02
 C10-C11
 1.54 with sigma of 0.02
 C11-N4
 1.34 with sigma of 0.02
 N4-C8
 1.34 with sigma of 0.02
 N2-C1
 1.34 with sigma of 0.02
 N4-C12
 1.34 with sigma of 0.02
 C12-C13
 1.54 with sigma of 0.02
 C13-C14
 1.54 with sigma of 0.02
 C14-N3
 1.34 with sigma of 0.02
 N3-C9
 2.44 with sigma of 0.04
 N3-C13
 2.44 with sigma of 0.04
 N3-N4
 2.42 with sigma of 0.04
 C8-C14
 2.44 with sigma of 0.04
 C8-C12
 2.44 with sigma of 0.04
 C8-C10
 2.48 with sigma of 0.04
 C9-N4
 2.44 with sigma of 0.04
 C9-C11
 2.48 with sigma of 0.04
 C10-N4
 2.44 with sigma of 0.04
 C11-C12
 2.44 with sigma of 0.04
 C8-C11
 2.44 with sigma of 0.04
 N4-C13
 2.44 with sigma of 0.04
 C12-C14
 2.48 with sigma of 0.04
 C13-N3
 2.44 with sigma of 0.04
 C14-C8
 2.44 with sigma of 0.04
 N5-C15
 1.34 with sigma of 0.02
 C15-N6
 1.47 with sigma of 0.02
 C15-C16
 1.54 with sigma of 0.02
 C16-C17
 1.54 with sigma of 0.02
 C17-C18
 1.54 with sigma of 0.02
 C18-N6
 1.47 with sigma of 0.02
 N6-C19
 1.47 with sigma of 0.02
 C19-C20
 1.54 with sigma of 0.02
 C20-C21
 1.54 with sigma of 0.02
 C21-N5
 1.47 with sigma of 0.02
 N5-C16
 2.44 with sigma of 0.04
 N5-N6
 2.42 with sigma of 0.04
 N5-C20
 2.44 with sigma of 0.04
 C15-C21
 2.44 with sigma of 0.04
 C15-C18
 2.44 with sigma of 0.04
 C15-C19
 2.44 with sigma of 0.04
 C15-C17
 2.48 with sigma of 0.04
 C16-C18
 2.48 with sigma of 0.04
 C17-N6
 2.44 with sigma of 0.04
 C18-C16
 2.48 with sigma of 0.04
 C18-C19
 2.44 with sigma of 0.04
 N6-C16
 2.44 with sigma of 0.04
 N6-C20
 2.44 with sigma of 0.04
 C19-C21
 2.48 with sigma of 0.04
 C20-N5
 2.44 with sigma of 0.04
 N7-C22
 1.34 with sigma of 0.02
 C22-N8
 1.447 with sigma of 0.02
 C22-C23
 1.54 with sigma of 0.02
 C23-C24
 1.54 with sigma of 0.02
 C24-C25
 1.54 with sigma of 0.02
 C25-N8
 1.44 with sigma of 0.02
 N8-C26
 1.44 with sigma of 0.02
 C28-N7
 1.44 with sigma of 0.02
 C26-C27
 1.54 with sigma of 0.02
 C27-C28
 1.54 with sigma of 0.02
 N7-C23
 2.44 with sigma of 0.04
 N7-N8
 2.42 with sigma of 0.04
 N8-C27
 2.44 with sigma of 0.04
 C26-C28
 2.48 with sigma of 0.04
 C27-N7
 2.44 with sigma of 0.04
 C29-N9
 1.34 with sigma of 0.02
 C29-C30
 1.53 with sigma of 0.02
 C30-C31
 1.53 with sigma of 0.02
 C31-C32
 1.54 with sigma of 0.02
 C32-N10
 1.47 with sigma of 0.02
 N10-C33
 1.47 with sigma of 0.02
 N10-C29
 1.47 with sigma of 0.02
 C33-C34
 1.54 with sigma of 0.02
 C34-C35
 1.54 with sigma of 0.02
 C35-N9
 1.47 with sigma of 0.02
 N9-C30
 2.43 with sigma of 0.04
 N9-C34
 2.44 with sigma of 0.04
 N9-N10
 2.42 with sigma of 0.04
 C29-C31
 2.48 with sigma of 0.04
 C29-C32
 2.44 with sigma of 0.04
 C29-C33
 2.44 with sigma of 0.04
 C29-C35
 2.44 with sigma of 0.04
 C30-C32
 2.47 with sigma of 0.04
 C30-N10
 2.43 with sigma of 0.04
 C31-N10
 2.44 with sigma of 0.04
 C32-C33
 2.44 with sigma of 0.04
 N10-C34
 2.44 with sigma of 0.04
 C33-C35
 2.48 with sigma of 0.04
 N11-C36
 1.34 with sigma of 0.02
 C36-C37
 1.54 with sigma of 0.02
 C37-C38
 1.54 with sigma of 0.02
 C38-C39
 1.54 with sigma of 0.02
 C39-N12
 1.44 with sigma of 0.01
 N12-C36
 1.47 with sigma of 0.02
 N12-C40
 1.47 with sigma of 0.02
 C40-C41
 1.54 with sigma of 0.02
 C41-C42
 1.54 with sigma of 0.02
 C42-N11
 1.47 with sigma of 0.02
 N11-N12
 2.42 with sigma of 0.04
 N11-C37
 2.44 with sigma of 0.04
 N11-C41
 2.44 with sigma of 0.04
 C36-C38
 2.48 with sigma of 0.04
 C36-C39
 2.44 with sigma of 0.04
 C36-C40
 2.44 with sigma of 0.04
 C36-C42
 2.44 with sigma of 0.04
 C37-C39
 2.48 with sigma of 0.04
 C37-N12
 2.44 with sigma of 0.04
 C38-N12
 2.44 with sigma of 0.04
 C39-C40
 2.44 with sigma of 0.04
 N12-C41
 2.44 with sigma of 0.04
 C40-C42
 2.48 with sigma of 0.04
 C41-N11
 2.44 with sigma of 0.04
 N13-C43
 1.34 with sigma of 0.02
 C43-N14
 1.47 with sigma of 0.02
 C43-C44
 1.54 with sigma of 0.02
 C44-C45
 1.54 with sigma of 0.02
 C45-C46
 1.54 with sigma of 0.02
 C46-N14
 1.47 with sigma of 0.02
 N14-C47
 1.47 with sigma of 0.02
 N14-C43
 1.47 with sigma of 0.02
 C47-C48
 1.54 with sigma of 0.02
 C49-C48
 1.54 with sigma of 0.02
 C49-N13
 1.47 with sigma of 0.02
 N13-C48
 2.44 with sigma of 0.04
 N13-N14
 2.42 with sigma of 0.04
 N13-C44
 2.44 with sigma of 0.04
 C43-C49
 2.44 with sigma of 0.04
 C43-C47
 2.44 with sigma of 0.04
 C43-C46
 2.44 with sigma of 0.04
 C43-C45
 2.48 with sigma of 0.04
 C44-C46
 2.48 with sigma of 0.04
 C44-N14
 2.44 with sigma of 0.04
 C45-N14
 2.44 with sigma of 0.04
 C46-C47
 2.44 with sigma of 0.04
 N14-C48
 2.44 with sigma of 0.04
 C47-C49
 2.48 with sigma of 0.04
 C48-N13
 2.44 with sigma of 0.04
 N15-C50
 1.34 with sigma of 0.02
 C50-C51
 1.54 with sigma of 0.02
 C50-N16
 1.47 with sigma of 0.02
 C51-C52
 1.54 with sigma of 0.02
 C52-C53
 1.54 with sigma of 0.02
 C53-N16
 1.47 with sigma of 0.02
 N16-C54
 1.47 with sigma of 0.02
 C54-C55
 1.54 with sigma of 0.02
 C55-C56
 1.54 with sigma of 0.02
 C56-N15
 1.47 with sigma of 0.02
 N15-C55
 2.44 with sigma of 0.04
 N15-C51
 2.44 with sigma of 0.04
 N15-N16
 2.42 with sigma of 0.04
 C50-C56
 2.44 with sigma of 0.04
 C50-C54
 2.44 with sigma of 0.04
 C50-C53
 2.44 with sigma of 0.04
 C50-C52
 2.48 with sigma of 0.04
 C51-N16
 2.44 with sigma of 0.04
 C51-C53
 2.48 with sigma of 0.04
 C52-N16
 2.44 with sigma of 0.04
 C53-C50
 2.44 with sigma of 0.04
 C53-C54
 2.44 with sigma of 0.04
 N16-C55
 2.44 with sigma of 0.04
 C54-C56
 2.44 with sigma of 0.04
 C55-N15
 2.44 with sigma of 0.04
 N17-C57
 1.34 with sigma of 0.02
 C57-C58
 1.54 with sigma of 0.02
 C57-N18
 1.47 with sigma of 0.02
 C58-C59
 1.5 with sigma of 0.02
 C59-C60
 1.54 with sigma of 0.02
 C60-N18
 1.47 with sigma of 0.02
 N18-C61
 1.47 with sigma of 0.02
 C61-C62
 1.54 with sigma of 0.02
 C62-C63
 1.54 with sigma of 0.02
 C63-N17
 1.47 with sigma of 0.02
 N17-C62
 2.44 with sigma of 0.04
 N17-N18
 2.42 with sigma of 0.04
 C58-C57 = C58-C59
 2.42 with sigma of 0.04
 C57-C63
 2.44 with sigma of 0.04
 C57-C61
 2.44 with sigma of 0.04
 C57-C60
 2.44 with sigma of 0.04
 C57-C59
 2.48 with sigma of 0.04
 C58-N18
 2.44 with sigma of 0.04
 C58-C60
 2.48 with sigma of 0.04
 C59-N18
 2.44 with sigma of 0.04
 C60-C61
 2.44 with sigma of 0.04
 N18-C62
 2.44 with sigma of 0.04
 C61-C63
 2.48 with sigma of 0.04
 N19-C64
 1.34 with sigma of 0.02
 C64-N20
 1.47 with sigma of 0.02
 C64-C65
 1.54 with sigma of 0.02
 C65-C66
 1.54 with sigma of 0.02
 C66-C67
 1.54 with sigma of 0.02
 C67-N20
 1.47 with sigma of 0.02
 N20-C64
 1.47 with sigma of 0.02
 N20-C68
 1.47 with sigma of 0.02
 C68-C69
 1.54 with sigma of 0.02
 C69-C70
 1.54 with sigma of 0.02
 C70-N19
 1.47 with sigma of 0.02
 N19-C69
 2.44 with sigma of 0.04
 N19-N20
 2.42 with sigma of 0.04
 N19-C65
 2.42 with sigma of 0.04
 C64-C70
 2.42 with sigma of 0.04
 C64-C68
 2.44 with sigma of 0.04
 C64-C67
 2.44 with sigma of 0.04
 C64-C66
 2.48 with sigma of 0.04
 C65-N20
 2.44 with sigma of 0.04
 C65-C67
 2.48 with sigma of 0.04
 C66-N20
 2.44 with sigma of 0.04
 C67-C68
 2.44 with sigma of 0.04
 N20-C69
 2.44 with sigma of 0.04
 C68-C70
 2.48 with sigma of 0.04
 N21-C71
 1.34 with sigma of 0.02
 C71-C72
 1.54 with sigma of 0.02
 C72-C73
 1.54 with sigma of 0.02
 C73-C74
 1.54 with sigma of 0.02
 C74-N22
 1.47 with sigma of 0.02
 N22-C71
 1.47 with sigma of 0.02
 N22-C75
 1.47 with sigma of 0.02
 C75-C76
 1.54 with sigma of 0.02
 C76-C77
 1.54 with sigma of 0.02
 C77-N21
 1.47 with sigma of 0.02
 N21-C76
 2.44 with sigma of 0.04
 N21-N22
 2.42 with sigma of 0.04
 N21-C72
 2.42 with sigma of 0.04
 C71-C75
 2.44 with sigma of 0.04
 C71-C77
 2.44 with sigma of 0.04
 C71-C74
 2.44 with sigma of 0.04
 C71-C73
 2.48 with sigma of 0.04
 C72-N22
 2.44 with sigma of 0.04
 C72-C74
 2.48 with sigma of 0.04
 C73-N22
 2.44 with sigma of 0.04
 C74-C75
 2.44 with sigma of 0.04
 N22-C76
 2.44 with sigma of 0.04
 C75-C77
 2.48 with sigma of 0.04
 C76-N21
 2.44 with sigma of 0.04
 N23-C78
 1.34 with sigma of 0.02
 C78-N24
 1.47 with sigma of 0.02
 C78-C79
 1.54 with sigma of 0.02
 C79-C80
 1.53 with sigma of 0.02
 C80-C81
 1.53 with sigma of 0.02
 C81-N24
 1.47 with sigma of 0.02
 N24-C78
 1.47 with sigma of 0.02
 N24-C82
 1.47 with sigma of 0.02
 C82-C83
 1.54 with sigma of 0.02
 C83-C84
 1.54 with sigma of 0.02
 C84-N23
 1.47 with sigma of 0.02
 N23-C83
 2.44 with sigma of 0.04
 N23-N24
 2.42 with sigma of 0.04
 N23-C79
 2.42 with sigma of 0.04
 C78-C84
 2.42 with sigma of 0.04
 C78-C82
 2.44 with sigma of 0.04
 C78-C81
 2.44 with sigma of 0.04
 C78-C80
 2.46 with sigma of 0.04
 C79-N24
 2.44 with sigma of 0.04
 C79-C81
 2.48 with sigma of 0.04
 C80-N24
 2.43 with sigma of 0.04
 C81-C82
 2.44 with sigma of 0.04
 N24-C83
 2.44 with sigma of 0.04
 C82-C84
 2.44 with sigma of 0.04
 C83-N23
 2.44 with sigma of 0.04
3. Rigid bond restraints
 C16, C17
 with sigma for 1-2 distances of 0.005 and sigma for 1-3 distances of 0.005
 N13, C49
 with sigma for 1-2 distances of 0.005 and sigma for 1-3 distances of 0.005
 C44, C45, C46
 with sigma for 1-2 distances of 0.005 and sigma for 1-3 distances of 0.005
 C58, C59, C60
 with sigma for 1-2 distances of 0.005 and sigma for 1-3 distances of 0.005
 C62, C63
 with sigma for 1-2 distances of 0.005 and sigma for 1-3 distances of 0.005
 N19, C70
 with sigma for 1-2 distances of 0.005 and sigma for 1-3 distances of 0.005
 N24, C81
 with sigma for 1-2 distances of 0.005 and sigma for 1-3 distances of 0.005
 C61, C62
 with sigma for 1-2 distances of 0.005 and sigma for 1-3 distances of 0.005
 C43, C44
 with sigma for 1-2 distances of 0.005 and sigma for 1-3 distances of 0.005
 N12, C39
 with sigma for 1-2 distances of 0.005 and sigma for 1-3 distances of 0.005
 C2, C3
 with sigma for 1-2 distances of 0.005 and sigma for 1-3 distances of 0.005
 C37, C38
 with sigma for 1-2 distances of 0.005 and sigma for 1-3 distances of 0.005
 N12, C40
 with sigma for 1-2 distances of 0.005 and sigma for 1-3 distances of 0.005
 C15, C16
 with sigma for 1-2 distances of 0.005 and sigma for 1-3 distances of 0.005
 C36, C37
 with sigma for 1-2 distances of 0.005 and sigma for 1-3 distances of 0.005
 C38, C39
 with sigma for 1-2 distances of 0.005 and sigma for 1-3 distances of 0.005
 N5, C15
 with sigma for 1-2 distances of 0.005 and sigma for 1-3 distances of 0.005
 N11, C36
 with sigma for 1-2 distances of 0.005 and sigma for 1-3 distances of 0.005
4. Uiso/Uaniso restraints and constraints
C16 \\sim C17: within 2A with sigma of 0.005 and sigma for terminal atoms of
0.01
N13 \\sim C49: within 2A with sigma of 0.005 and sigma for terminal atoms of
0.01
C44 \\sim C45 \\sim C46: within 2A with sigma of 0.005 and sigma for terminal
atoms of 0.01
C58 \\sim C59 \\sim C60: within 2A with sigma of 0.005 and sigma for terminal
atoms of 0.01
C62 \\sim C63: within 2A with sigma of 0.005 and sigma for terminal atoms of
0.01
N19 \\sim C70: within 2A with sigma of 0.005 and sigma for terminal atoms of
0.01
N24 \\sim C81: within 2A with sigma of 0.005 and sigma for terminal atoms of
0.01
C61 \\sim C62: within 2A with sigma of 0.005 and sigma for terminal atoms of
0.005
C43 \\sim C44: within 2A with sigma of 0.005 and sigma for terminal atoms of
0.005
N12 \\sim C39: within 2A with sigma of 0.005 and sigma for terminal atoms of
0.005
C2 \\sim C3: within 2A with sigma of 0.005 and sigma for terminal atoms of 0.005
C37 \\sim C38: within 2A with sigma of 0.005 and sigma for terminal atoms of
0.005
N12 \\sim C40: within 2A with sigma of 0.005 and sigma for terminal atoms of
0.005
C15 \\sim C16: within 2A with sigma of 0.005 and sigma for terminal atoms of
0.005
C36 \\sim C37: within 2A with sigma of 0.005 and sigma for terminal atoms of
0.005
C38 \\sim C39: within 2A with sigma of 0.005 and sigma for terminal atoms of
0.005
N5 \\sim C15: within 2A with sigma of 0.005 and sigma for terminal atoms of
0.005
N11 \\sim C36: within 2A with sigma of 0.005 and sigma for terminal atoms of
0.005
Uanis(C3) \\sim Ueq, Uanis(C10) \\sim Ueq, Uanis(C15) \\sim Ueq, Uanis(C16)
\\sim Ueq, Uanis(C17) \\sim Ueq, Uanis(C18) \\sim Ueq, Uanis(C24) \\sim Ueq,
Uanis(C25) \\sim Ueq, Uanis(C36) \\sim Ueq, Uanis(C37) \\sim Ueq, Uanis(C38)
\\sim Ueq: with sigma of 0.01 and sigma for terminal atoms of 0.02
Uanis(C39) \\sim Ueq, Uanis(C43) \\sim Ueq, Uanis(C44) \\sim Ueq, Uanis(C45)
\\sim Ueq, Uanis(C46) \\sim Ueq, Uanis(C47) \\sim Ueq, Uanis(C48) \\sim Ueq,
Uanis(C49) \\sim Ueq, Uanis(C57) \\sim Ueq, Uanis(C58) \\sim Ueq, Uanis(C61)
\\sim Ueq: with sigma of 0.01 and sigma for terminal atoms of 0.02
Uanis(C71) \\sim Ueq, Uanis(C72) \\sim Ueq, Uanis(C73) \\sim Ueq, Uanis(C74)
\\sim Ueq, Uanis(C78) \\sim Ueq, Uanis(C79) \\sim Ueq, Uanis(C81) \\sim Ueq,
Uanis(C82) \\sim Ueq, Uanis(C83) \\sim Ueq, Uanis(C84) \\sim Ueq: with sigma of
0.01 and sigma for terminal atoms of 0.02
Uanis(N6) \\sim Ueq, Uanis(N12) \\sim Ueq, Uanis(N13) \\sim Ueq, Uanis(N14)
\\sim Ueq, Uanis(N17) \\sim Ueq, Uanis(N18) \\sim Ueq, Uanis(N21) \\sim Ueq,
Uanis(N22) \\sim Ueq, Uanis(N23) \\sim Ueq, Uanis(N24) \\sim Ueq: with sigma of
0.01 and sigma for terminal atoms of 0.02
5.a Secondary CH2 refined with riding coordinates:
 C34(H34A,H34B), C13(H13A,H13B), C19(H19A,H19B), C12(H12A,H12B), C41(H41A,
 H41B), C6(H6A,H6B), C28(H28A,H28B), C42(H42A,H42B), C20(H20A,H20B), C35(H35A,
 H35B), C21(H21A,H21B), C7(H7A,H7B), C40(H40A,H40B), C5(H5A,H5B), C27(H27A,
 H27B), C33(H33A,H33B), C26(H26A,H26B), C14(H14A,H14B), C51(H51A,H51B),
 C55(H55A,H55B), C23(H23A,H23B), C25(H25A,H25B), C53(H53A,H53B), C70(H70A,H70B),
  C4(H4A,H4B), C9(H9A,H9B), C32(H32A,H32B), C30(H30A,H30B), C56(H56A,H56B),
 C52(H52A,H52B), C11(H11A,H11B), C65(H65A,H65B), C2(H2A,H2B), C31(H31A,H31B),
 C54(H54A,H54B), C67(H67A,H67B), C58(H58A,H58B), C18(H18A,H18B), C24(H24A,H24B),
  C3(H3A,H3B), C10(H10A,H10B), C16(H16A,H16B), C17(H17A,H17B), C63(H63A,H63B),
 C60(H60A,H60B), C68(H68A,H68B), C69(H69A,H69B), C62(H62A,H62B), C61(H61A,H61B),
  C59(H59A,H59B), C83(H83A,H83B), C82(H82A,H82B), C77(H77A,H77B), C76(H76A,
 H76B), C75(H75A,H75B), C66(H66A,H66B), C84(H84A,H84B), C81(H81A,H81B),
 C79(H79A,H79B), C72(H72A,H72B), C73(H73A,H73B), C74(H74A,H74B), C49(H49A,H49B),
  C48(H48A,H48B), C47(H47A,H47B), C44(H44A,H44B), C46(H46A,H46B), C80(H80A,
 H80B), C45(H45A,H45B), C37(H37A,H37B), C39(H39A,H39B), C38(H38A,H38B)
5.b Aromatic/amide H refined with riding coordinates:
 N15(H15), N23(H23), N19(H19), N17(H17), N21(H21), N13(H13)
;
_olex2_submission_special_instructions 'No special instructions were received'
_oxdiff_exptl_absorpt_empirical_details
;
Empirical correction (ABSPACK) includes:
- Absorption correction using spherical harmonics
- Frame scaling
;

loop_
_space_group_symop_operation_xyz
'x, y, z'
'-x, y+1/2, -z+1/2'
'-x, -y, -z'
'x, -y-1/2, z-1/2'

loop_
_atom_site_label
_atom_site_type_symbol
_atom_site_fract_x
_atom_site_fract_y
_atom_site_fract_z
_atom_site_U_iso_or_equiv
_atom_site_adp_type
_atom_site_occupancy
_atom_site_site_symmetry_order
_atom_site_calc_flag
_atom_site_refinement_flags_posn
_atom_site_refinement_flags_adp
_atom_site_refinement_flags_occupancy
_atom_site_disorder_assembly
_atom_site_disorder_group
In6 In 0.37827(2) 0.64138(2) 0.14269(2) 0.01870(10) Uani 1 1 d . . . . .
In9 In 0.36459(2) 0.84541(3) 0.13174(2) 0.01933(10) Uani 1 1 d . . . . .
In4 In 0.47396(2) 0.76253(3) 0.23895(2) 0.01814(10) Uani 1 1 d . . . . .
In5 In 0.31998(2) 0.74804(3) 0.21413(2) 0.02045(11) Uani 1 1 d . . . . .
In2 In 0.54251(2) 0.65915(3) 0.16077(2) 0.02093(11) Uani 1 1 d . . . . .
In16 In 0.02243(2) 0.73974(3) 0.26191(2) 0.02032(11) Uani 1 1 d . . . . .
In18 In 0.05829(2) 0.76447(3) 0.44368(2) 0.02214(11) Uani 1 1 d . . . . .
In8 In 0.52831(2) 0.86041(3) 0.14882(2) 0.02117(11) Uani 1 1 d . . . . .
In11 In 0.17657(2) 0.74767(3) 0.28578(2) 0.02179(11) Uani 1 1 d . . . . .
In12 In 0.12832(2) 0.65324(3) 0.36882(2) 0.02004(11) Uani 1 1 d . . . . .
In7 In 0.43253(2) 0.74000(3) 0.05346(2) 0.02234(11) Uani 1 1 d . . . . .
In17 In 0.11947(2) 0.85608(3) 0.35690(2) 0.02077(11) Uani 1 1 d . . . . .
In19 In -0.04712(2) 0.84993(3) 0.33629(2) 0.02215(11) Uani 1 1 d . . . . .
In14 In -0.03742(2) 0.64466(3) 0.34947(2) 0.02252(11) Uani 1 1 d . . . . .
In3 In 0.62190(2) 0.77416(3) 0.24950(2) 0.02309(12) Uani 1 1 d . . . . .
In1 In 0.44614(2) 0.55508(3) 0.07113(2) 0.02577(12) Uani 1 1 d . . . . .
In15 In -0.12800(2) 0.73462(3) 0.25108(2) 0.02495(12) Uani 1 1 d . . . . .
In10 In 0.42111(2) 0.93001(3) 0.05249(2) 0.02720(12) Uani 1 1 d . . . . .
In13 In 0.06632(2) 0.57440(3) 0.44664(2) 0.02718(12) Uani 1 1 d . . . . .
In20 In 0.05224(2) 0.94981(3) 0.42639(2) 0.02765(12) Uani 1 1 d . . . . .
S24 S 0.13171(7) 0.76099(9) 0.40903(6) 0.0207(4) Uani 1 1 d . . . . .
S28 S -0.03466(7) 0.75432(10) 0.38844(6) 0.0235(4) Uani 1 1 d . . . . .
S7 S 0.47116(6) 0.65599(9) 0.19737(5) 0.0188(4) Uani 1 1 d . . . . .
S13 S 0.36202(7) 0.73808(9) 0.09108(5) 0.0202(4) Uani 1 1 d . . . . .
S11 S 0.45775(7) 0.85825(9) 0.18611(5) 0.0190(4) Uani 1 1 d . . . . .
S9 S 0.52638(7) 0.75420(10) 0.10756(6) 0.0234(4) Uani 1 1 d . . . . .
S30 S 0.03517(7) 0.64389(9) 0.31391(5) 0.0208(4) Uani 1 1 d . . . . .
S26 S 0.02645(7) 0.84772(9) 0.30172(6) 0.0209(4) Uani 1 1 d . . . . .
S4 S 0.40483(7) 0.76229(11) 0.27370(6) 0.0263(4) Uani 1 1 d . . . . .
S18 S 0.18922(7) 0.85551(10) 0.32283(6) 0.0286(4) Uani 1 1 d . . . . .
S23 S 0.19782(7) 0.65063(11) 0.33459(6) 0.0293(4) Uani 1 1 d . . . . .
S1 S 0.54036(8) 0.55969(11) 0.11825(6) 0.0305(5) Uani 1 1 d . . . . .
S2 S 0.62980(7) 0.66677(11) 0.21689(6) 0.0280(4) Uani 1 1 d . . . . .
S5 S 0.30974(7) 0.63938(10) 0.17807(6) 0.0294(4) Uani 1 1 d . . . . .
S12 S 0.29467(7) 0.84401(11) 0.16555(6) 0.0285(4) Uani 1 1 d . . . . .
S6 S 0.37655(8) 0.53637(11) 0.10533(7) 0.0307(5) Uani 1 1 d . . . . .
S25 S 0.09065(7) 0.73785(12) 0.22638(6) 0.0301(5) Uani 1 1 d . . . . .
S15 S 0.51211(8) 0.95644(11) 0.10083(6) 0.0300(5) Uani 1 1 d . . . . .
S21 S 0.06581(9) 0.67089(11) 0.49198(6) 0.0334(5) Uani 1 1 d . . . . .
S20 S 0.06740(8) 0.86794(11) 0.48413(6) 0.0300(5) Uani 1 1 d . . . . .
S27 S -0.04065(8) 0.95275(11) 0.37687(7) 0.0332(5) Uani 1 1 d . . . . .
S10 S 0.61782(8) 0.86894(11) 0.20142(7) 0.0303(5) Uani 1 1 d . . . . .
S33 S -0.12763(8) 0.63944(11) 0.29748(7) 0.0320(5) Uani 1 1 d . . . . .
S14 S 0.41797(9) 0.83486(11) 0.00541(6) 0.0333(5) Uani 1 1 d . . . . .
S32 S -0.13561(8) 0.84432(11) 0.28081(7) 0.0307(5) Uani 1 1 d . . . . .
S8 S 0.42413(8) 0.63688(11) 0.01278(6) 0.0309(5) Uani 1 1 d . . . . .
S3 S 0.56196(8) 0.77668(12) 0.29314(6) 0.0299(5) Uani 1 1 d . . . . .
S29 S -0.02299(9) 0.54729(11) 0.39589(7) 0.0326(5) Uani 1 1 d . . . . .
S16 S 0.34822(9) 0.94011(11) 0.08371(7) 0.0342(5) Uani 1 1 d . . . . .
S22 S 0.14356(9) 0.56329(11) 0.42067(7) 0.0344(5) Uani 1 1 d . . . . .
S31 S -0.06638(8) 0.72944(13) 0.20878(6) 0.0333(5) Uani 1 1 d . . . . .
S19 S 0.12624(9) 0.95932(11) 0.39639(7) 0.0373(5) Uani 1 1 d . . . . .
S17 S 0.24767(8) 0.74446(13) 0.24942(7) 0.0414(6) Uani 1 1 d . . . . .
N1 N 0.4447(3) 0.4607(3) 0.03544(19) 0.0304(16) Uani 1 1 d D . . . .
N5 N 0.4056(3) 1.0146(4) 0.0076(2) 0.0434(15) Uani 1 1 d D U . . .
N3 N 0.7029(2) 0.7815(3) 0.2984(2) 0.0267(17) Uani 1 1 d D . . . .
N9 N -0.2074(2) 0.7225(3) 0.20110(19) 0.0240(15) Uani 1 1 d D . . . .
N7 N 0.0807(3) 0.4900(3) 0.4910(2) 0.0323(17) Uani 1 1 d D . . . .
N10 N -0.2652(3) 0.6620(4) 0.1405(2) 0.043(2) Uani 1 1 d D . . . .
N11 N 0.0593(4) 1.0464(4) 0.4609(2) 0.0463(15) Uani 1 1 d D U . . .
N4 N 0.7730(3) 0.8433(3) 0.3497(3) 0.041(2) Uani 1 1 d D . . . .
N2 N 0.4591(4) 0.3452(4) 0.0322(2) 0.051(3) Uani 1 1 d D . . . .
C34 C -0.2852(4) 0.7798(4) 0.1475(2) 0.040(2) Uani 1 1 d D . . . .
H34A H -0.2620 0.7995 0.1326 0.047 Uiso 1 1 calc R . . . .
H34B H -0.3155 0.8102 0.1448 0.047 Uiso 1 1 calc R . . . .
C13 C 0.7764(3) 0.7224(4) 0.3550(3) 0.040(2) Uani 1 1 d D . . . .
H13A H 0.8017 0.6852 0.3585 0.048 Uiso 1 1 calc R . . . .
H13B H 0.7554 0.7156 0.3745 0.048 Uiso 1 1 calc R . . . .
C19 C 0.3837(3) 1.1337(4) -0.0481(3) 0.045(3) Uani 1 1 d D . . . .
H19A H 0.3650 1.1767 -0.0520 0.054 Uiso 1 1 calc R . . . .
H19B H 0.3988 1.1277 -0.0714 0.054 Uiso 1 1 calc R . . . .
C1 C 0.4613(3) 0.4038(4) 0.0536(2) 0.037(2) Uani 1 1 d D . . . .
C12 C 0.8083(3) 0.7889(4) 0.3660(3) 0.040(2) Uani 1 1 d D . . . .
H12A H 0.8244 0.7931 0.3970 0.048 Uiso 1 1 calc R . . . .
H12B H 0.8377 0.7891 0.3535 0.048 Uiso 1 1 calc R . . . .
C41 C 0.0990(4) 1.1054(4) 0.5310(3) 0.042(3) Uani 1 1 d D . . . .
H41A H 0.1366 1.0979 0.5322 0.050 Uiso 1 1 calc R . . . .
H41B H 0.0979 1.1069 0.5603 0.050 Uiso 1 1 calc R . . . .
C6 C 0.3952(3) 0.3964(4) -0.0306(3) 0.039(2) Uani 1 1 d D . . . .
H6A H 0.3621 0.3906 -0.0230 0.047 Uiso 1 1 calc R . . . .
H6B H 0.3849 0.3975 -0.0618 0.047 Uiso 1 1 calc R . . . .
C28 C 0.0441(3) 0.4326(4) 0.4818(3) 0.039(2) Uani 1 1 d D . . . .
H28A H 0.0252 0.4302 0.4511 0.046 Uiso 1 1 calc R . . . .
H28B H 0.0167 0.4387 0.4961 0.046 Uiso 1 1 calc R . . . .
N8 N 0.1357(3) 0.4329(3) 0.5539(2) 0.044(2) Uani 1 1 d D . . . .
C42 C 0.0633(3) 1.0480(4) 0.5067(2) 0.036(2) Uani 1 1 d D . . . .
H42A H 0.0784 1.0058 0.5201 0.044 Uiso 1 1 calc R . . . .
H42B H 0.0269 1.0526 0.5089 0.044 Uiso 1 1 calc R . . . .
C22 C 0.1223(4) 0.4872(4) 0.5268(3) 0.041(2) Uani 1 1 d D . . . .
C20 C 0.4293(4) 1.1324(4) -0.0050(3) 0.039(2) Uani 1 1 d D . . . .
H20A H 0.4594 1.1604 -0.0067 0.047 Uiso 1 1 calc R . . . .
H20B H 0.4160 1.1506 0.0172 0.047 Uiso 1 1 calc R . . . .
C35 C -0.2525(3) 0.7703(5) 0.1952(2) 0.036(2) Uani 1 1 d D . . . .
H35A H -0.2378 0.8132 0.2076 0.043 Uiso 1 1 calc R . . . .
H35B H -0.2767 0.7541 0.2104 0.043 Uiso 1 1 calc R . . . .
C21 C 0.4495(3) 1.0611(4) 0.0067(3) 0.036(2) Uani 1 1 d D . . . .
H21A H 0.4663 1.0450 -0.0141 0.043 Uiso 1 1 calc R . . . .
H21B H 0.4774 1.0613 0.0348 0.043 Uiso 1 1 calc R . . . .
C7 C 0.4226(4) 0.4629(4) -0.0121(3) 0.048(3) Uani 1 1 d D . . . .
H7A H 0.4521 0.4723 -0.0237 0.058 Uiso 1 1 calc R . . . .
H7B H 0.3961 0.4990 -0.0209 0.058 Uiso 1 1 calc R . . . .
C29 C -0.2167(3) 0.6711(4) 0.1748(2) 0.035(2) Uani 1 1 d D . . . .
C40 C 0.0790(6) 1.1722(5) 0.5088(3) 0.0691(19) Uani 1 1 d D U . . .
H40A H 0.0452 1.1851 0.5135 0.083 Uiso 1 1 calc R . . . .
H40B H 0.1060 1.2068 0.5208 0.083 Uiso 1 1 calc R . . . .
C5 C 0.4334(4) 0.3374(4) -0.0135(2) 0.046(3) Uani 1 1 d D . . . .
H5A H 0.4128 0.2957 -0.0193 0.055 Uiso 1 1 calc R . . . .
H5B H 0.4610 0.3356 -0.0277 0.055 Uiso 1 1 calc R . . . .
C27 C 0.0743(4) 0.3668(4) 0.4969(3) 0.041(2) Uani 1 1 d D . . . .
H27A H 0.0989 0.3580 0.4804 0.049 Uiso 1 1 calc R . . . .
H27B H 0.0482 0.3302 0.4918 0.049 Uiso 1 1 calc R . . . .
C33 C -0.3073(3) 0.7120(4) 0.1268(3) 0.043(3) Uani 1 1 d D . . . .
H33A H -0.3386 0.6988 0.1351 0.052 Uiso 1 1 calc R . . . .
H33B H -0.3190 0.7161 0.0956 0.052 Uiso 1 1 calc R . . . .
C26 C 0.1071(4) 0.3702(4) 0.5449(3) 0.048(3) Uani 1 1 d D . . . .
H26A H 0.0826 0.3662 0.5619 0.057 Uiso 1 1 calc R . . . .
H26B H 0.1330 0.3334 0.5525 0.057 Uiso 1 1 calc R . . . .
C14 C 0.7379(4) 0.7246(4) 0.3085(3) 0.044(3) Uani 1 1 d D . . . .
H14A H 0.7597 0.7237 0.2893 0.053 Uiso 1 1 calc R . . . .
H14B H 0.7154 0.6844 0.3031 0.053 Uiso 1 1 calc R . . . .
C8 C 0.7230(3) 0.8380(4) 0.3183(3) 0.040(3) Uani 1 1 d D . . . .
N16 N 0.2876(3) 0.9993(4) 0.2820(2) 0.047(2) Uani 1 1 d D . . . .
N6 N 0.3457(3) 1.0805(4) -0.0488(3) 0.069(3) Uani 1 1 d D U . . .
C51 C 0.2261(4) 0.9315(5) 0.2278(3) 0.070(3) Uani 1 1 d D . . . .
H51A H 0.1919 0.9229 0.2332 0.084 Uiso 1 1 calc R . . . .
H51B H 0.2312 0.8976 0.2082 0.084 Uiso 1 1 calc R . . . .
N15 N 0.2994(4) 0.8814(5) 0.2925(3) 0.076(3) Uani 1 1 d D . . . .
H15 H 0.2905 0.8413 0.2831 0.091 Uiso 1 1 calc R . . . .
C55 C 0.3350(4) 0.9556(5) 0.3537(3) 0.062(3) Uani 1 1 d D . . . .
H55A H 0.3665 0.9631 0.3791 0.074 Uiso 1 1 calc R . . . .
H55B H 0.3028 0.9532 0.3628 0.074 Uiso 1 1 calc R . . . .
C50 C 0.2736(3) 0.9318(4) 0.2695(3) 0.047(2) Uani 1 1 d D . . . .
C23 C 0.1642(5) 0.5418(5) 0.5441(3) 0.063(4) Uani 1 1 d D . . . .
H23A H 0.1466 0.5847 0.5445 0.076 Uiso 1 1 calc R . . . .
H23B H 0.1882 0.5459 0.5267 0.076 Uiso 1 1 calc R . . . .
N23 N -0.0671(4) 0.9974(7) 0.2350(4) 0.130(5) Uani 1 1 d D U . . .
H23 H -0.0758 1.0168 0.2553 0.156 Uiso 1 1 calc R . . . .
C25 C 0.1802(5) 0.4449(5) 0.5924(4) 0.073(4) Uani 1 1 d D U . . .
H25A H 0.2107 0.4155 0.5937 0.088 Uiso 1 1 calc R . . . .
H25B H 0.1691 0.4370 0.6176 0.088 Uiso 1 1 calc R . . . .
C36 C 0.0646(5) 1.1026(4) 0.4431(3) 0.0617(14) Uani 1 1 d D U . . .
N12 N 0.0702(5) 1.1658(4) 0.4632(2) 0.0763(14) Uani 1 1 d D U . . .
C53 C 0.2546(4) 1.0468(5) 0.2504(3) 0.057(3) Uani 1 1 d D . . . .
H53A H 0.2775 1.0815 0.2442 0.068 Uiso 1 1 calc R . . . .
H53B H 0.2274 1.0679 0.2608 0.068 Uiso 1 1 calc R . . . .
C70 C 0.2766(6) 0.5426(5) 0.2774(4) 0.103(2) Uani 1 1 d D U . . .
H70A H 0.2961 0.5254 0.2588 0.124 Uiso 1 1 calc R . . . .
H70B H 0.2380 0.5453 0.2609 0.124 Uiso 1 1 calc R . . . .
C15 C 0.3583(3) 1.0274(5) -0.0192(3) 0.0602(15) Uani 1 1 d D U . . .
C64 C 0.3310(4) 0.6228(4) 0.3298(3) 0.069(4) Uani 1 1 d D . . . .
C4 C 0.4890(6) 0.2903(5) 0.0593(3) 0.077(5) Uani 1 1 d D . . . .
H4A H 0.5203 0.2769 0.0508 0.093 Uiso 1 1 calc R . . . .
H4B H 0.4655 0.2516 0.0574 0.093 Uiso 1 1 calc R . . . .
C9 C 0.6941(4) 0.9054(5) 0.3097(4) 0.071(4) Uani 1 1 d D . . . .
H9A H 0.6603 0.9041 0.3166 0.086 Uiso 1 1 calc R . . . .
H9B H 0.6861 0.9185 0.2798 0.086 Uiso 1 1 calc R . . . .
C32 C -0.2612(4) 0.6032(5) 0.1142(3) 0.064(4) Uani 1 1 d D . . . .
H32A H -0.2530 0.6170 0.0885 0.077 Uiso 1 1 calc R . . . .
H32B H -0.2950 0.5778 0.1056 0.077 Uiso 1 1 calc R . . . .
C30 C -0.1771(3) 0.6143(5) 0.1743(3) 0.059(3) Uani 1 1 d D . . . .
H30A H -0.1600 0.5964 0.2030 0.070 Uiso 1 1 calc R . . . .
H30B H -0.1487 0.6298 0.1630 0.070 Uiso 1 1 calc R . . . .
C56 C 0.3419(5) 0.8900(6) 0.3325(4) 0.087(5) Uani 1 1 d D . . . .
H56A H 0.3771 0.8897 0.3277 0.104 Uiso 1 1 calc R . . . .
H56B H 0.3412 0.8529 0.3515 0.104 Uiso 1 1 calc R . . . .
N20 N 0.3539(4) 0.5695(4) 0.3604(3) 0.105(5) Uani 1 1 d D . . . .
C52 C 0.2264(5) 1.0036(5) 0.2089(3) 0.069(4) Uani 1 1 d D . . . .
H52A H 0.1895 1.0192 0.1942 0.083 Uiso 1 1 calc R . . . .
H52B H 0.2474 1.0047 0.1891 0.083 Uiso 1 1 calc R . . . .
C11 C 0.7872(4) 0.9105(5) 0.3610(5) 0.081(5) Uani 1 1 d D . . . .
H11A H 0.8168 0.9243 0.3507 0.097 Uiso 1 1 calc R . . . .
H11B H 0.7991 0.9157 0.3921 0.097 Uiso 1 1 calc R . . . .
C65 C 0.3485(5) 0.6883(5) 0.3528(3) 0.079(4) Uani 1 1 d D . . . .
H65A H 0.3199 0.7061 0.3630 0.094 Uiso 1 1 calc R . . . .
H65B H 0.3567 0.7210 0.3338 0.094 Uiso 1 1 calc R . . . .
C2 C 0.4892(7) 0.3930(5) 0.1014(3) 0.086(2) Uani 1 1 d D U . . .
H2A H 0.4639 0.4009 0.1173 0.103 Uiso 1 1 calc R . . . .
H2B H 0.5203 0.4228 0.1122 0.103 Uiso 1 1 calc R . . . .
N19 N 0.2969(5) 0.6085(5) 0.2927(3) 0.103(2) Uani 1 1 d D U . . .
H19 H 0.2848 0.6415 0.2753 0.124 Uiso 1 1 calc R . . . .
N17 N 0.1619(6) 0.7558(5) 0.1574(5) 0.124(5) Uani 1 1 d D U . . .
H17 H 0.1881 0.7626 0.1811 0.148 Uiso 1 1 calc R . . . .
C57 C 0.1485(4) 0.6936(4) 0.1456(3) 0.067(3) Uani 1 1 d D U . . .
C31 C -0.2135(4) 0.5610(5) 0.1444(4) 0.073(4) Uani 1 1 d D . . . .
H31A H -0.2270 0.5286 0.1607 0.087 Uiso 1 1 calc R . . . .
H31B H -0.1937 0.5374 0.1281 0.087 Uiso 1 1 calc R . . . .
N18 N 0.1036(5) 0.6795(4) 0.1075(3) 0.098(4) Uani 1 1 d D U . . .
C54 C 0.3291(4) 1.0146(5) 0.3220(3) 0.055(3) Uani 1 1 d D . . . .
H54A H 0.3193 1.0551 0.3343 0.066 Uiso 1 1 calc R . . . .
H54B H 0.3637 1.0224 0.3170 0.066 Uiso 1 1 calc R . . . .
C67 C 0.3916(6) 0.5963(5) 0.3999(3) 0.089(5) Uani 1 1 d D . . . .
H67A H 0.4262 0.5724 0.4075 0.107 Uiso 1 1 calc R . . . .
H67B H 0.3766 0.5920 0.4234 0.107 Uiso 1 1 calc R . . . .
C58 C 0.1663(7) 0.6221(5) 0.1726(4) 0.112(2) Uani 1 1 d D U . . .
H58A H 0.2053 0.6194 0.1876 0.135 Uiso 1 1 calc R . . . .
H58B H 0.1463 0.6144 0.1927 0.135 Uiso 1 1 calc R . . . .
C18 C 0.2890(5) 1.0787(6) -0.0770(5) 0.104(5) Uani 1 1 d D U . . .
H18A H 0.2861 1.0910 -0.1063 0.124 Uiso 1 1 calc R . . . .
H18B H 0.2661 1.1084 -0.0667 0.124 Uiso 1 1 calc R . . . .
C24 C 0.1964(6) 0.5187(5) 0.5902(4) 0.086(4) Uani 1 1 d D U . . .
H24A H 0.2355 0.5228 0.5956 0.103 Uiso 1 1 calc R . . . .
H24B H 0.1864 0.5454 0.6113 0.103 Uiso 1 1 calc R . . . .
C3 C 0.5074(7) 0.3203(5) 0.1052(3) 0.090(2) Uani 1 1 d D U . . .
H3A H 0.4909 0.2958 0.1235 0.108 Uiso 1 1 calc R . . . .
H3B H 0.5469 0.3176 0.1178 0.108 Uiso 1 1 calc R . . . .
C10 C 0.7355(5) 0.9540(6) 0.3399(5) 0.097(5) Uani 1 1 d D U . . .
H10A H 0.7212 0.9722 0.3616 0.117 Uiso 1 1 calc R . . . .
H10B H 0.7440 0.9909 0.3237 0.117 Uiso 1 1 calc R . . . .
C16 C 0.3079(4) 0.9837(6) -0.0266(3) 0.0730(15) Uani 1 1 d D U . . .
H16A H 0.2886 0.9944 -0.0064 0.088 Uiso 1 1 calc R . . . .
H16B H 0.3174 0.9364 -0.0242 0.088 Uiso 1 1 calc R . . . .
C17 C 0.2730(5) 1.0026(5) -0.0740(4) 0.080(2) Uani 1 1 d D U . . .
H17A H 0.2341 0.9977 -0.0785 0.096 Uiso 1 1 calc R . . . .
H17B H 0.2828 0.9752 -0.0949 0.096 Uiso 1 1 calc R . . . .
C63 C 0.1360(5) 0.8127(6) 0.1334(5) 0.112(2) Uani 1 1 d D U . . .
H63A H 0.1561 0.8266 0.1144 0.134 Uiso 1 1 calc R . . . .
H63B H 0.1367 0.8495 0.1530 0.134 Uiso 1 1 calc R . . . .
C60 C 0.0956(6) 0.6072(5) 0.1008(5) 0.115(2) Uani 1 1 d D U . . .
H60A H 0.0908 0.5959 0.0710 0.138 Uiso 1 1 calc R . . . .
H60B H 0.0632 0.5930 0.1074 0.138 Uiso 1 1 calc R . . . .
C68 C 0.3419(6) 0.5006(5) 0.3494(5) 0.137(9) Uani 1 1 d D . . . .
H68A H 0.3430 0.4752 0.3750 0.165 Uiso 1 1 calc R . . . .
H68B H 0.3690 0.4821 0.3378 0.165 Uiso 1 1 calc R . . . .
C69 C 0.2846(5) 0.4951(6) 0.3157(4) 0.102(6) Uani 1 1 d D . . . .
H69A H 0.2788 0.4493 0.3051 0.122 Uiso 1 1 calc R . . . .
H69B H 0.2573 0.5051 0.3294 0.122 Uiso 1 1 calc R . . . .
C62 C 0.0766(5) 0.7980(6) 0.1066(5) 0.1156(17) Uani 1 1 d D U . . .
H62A H 0.0618 0.8351 0.0871 0.139 Uiso 1 1 calc R . . . .
H62B H 0.0544 0.7926 0.1253 0.139 Uiso 1 1 calc R . . . .
C61 C 0.0751(7) 0.7325(5) 0.0803(4) 0.119(2) Uani 1 1 d D U . . .
H61A H 0.0373 0.7193 0.0664 0.142 Uiso 1 1 calc R . . . .
H61B H 0.0916 0.7409 0.0581 0.142 Uiso 1 1 calc R . . . .
C59 C 0.1467(6) 0.5717(6) 0.1310(4) 0.1143(17) Uani 1 1 d D U . . .
H59A H 0.1749 0.5672 0.1175 0.137 Uiso 1 1 calc R . . . .
H59B H 0.1377 0.5275 0.1393 0.137 Uiso 1 1 calc R . . . .
C83 C -0.0897(5) 0.9128(8) 0.1769(5) 0.183(7) Uani 1 1 d D U . . .
H83A H -0.1161 0.9043 0.1487 0.219 Uiso 1 1 calc R . . . .
H83B H -0.0892 0.8737 0.1946 0.219 Uiso 1 1 calc R . . . .
C82 C -0.0332(5) 0.9203(10) 0.1716(4) 0.152(6) Uani 1 1 d D U . . .
H82A H -0.0197 0.8763 0.1672 0.183 Uiso 1 1 calc R . . . .
H82B H -0.0362 0.9474 0.1464 0.183 Uiso 1 1 calc R . . . .
N22 N 0.2342(5) 0.8123(5) 0.5182(3) 0.123(5) Uani 1 1 d D U . . .
C71 C 0.2544(4) 0.7768(5) 0.4901(3) 0.080(4) Uani 1 1 d D U . . .
N21 N 0.2746(6) 0.7996(5) 0.4606(4) 0.148(5) Uani 1 1 d D U . . .
H21 H 0.2884 0.7740 0.4456 0.178 Uiso 1 1 calc R . . . .
C77 C 0.2713(6) 0.8735(6) 0.4556(4) 0.169(10) Uani 1 1 d D . . . .
H77A H 0.2384 0.8850 0.4322 0.203 Uiso 1 1 calc R . . . .
H77B H 0.3024 0.8893 0.4478 0.203 Uiso 1 1 calc R . . . .
C76 C 0.2705(6) 0.9090(7) 0.4962(4) 0.162(12) Uani 1 1 d D . . . .
H76A H 0.2638 0.9563 0.4896 0.195 Uiso 1 1 calc R . . . .
H76B H 0.3067 0.9052 0.5172 0.195 Uiso 1 1 calc R . . . .
C75 C 0.2291(5) 0.8850(5) 0.5177(5) 0.193(12) Uani 1 1 d D . . . .
H75A H 0.2380 0.9027 0.5467 0.231 Uiso 1 1 calc R . . . .
H75B H 0.1923 0.8989 0.5012 0.231 Uiso 1 1 calc R . . . .
C66 C 0.4001(6) 0.6721(6) 0.3909(4) 0.125(8) Uani 1 1 d D . . . .
H66A H 0.4022 0.6997 0.4158 0.150 Uiso 1 1 calc R . . . .
H66B H 0.4330 0.6785 0.3831 0.150 Uiso 1 1 calc R . . . .
C84 C -0.1091(6) 0.9718(8) 0.1965(5) 0.162(6) Uani 1 1 d D U . . .
H84A H -0.1200 1.0075 0.1753 0.194 Uiso 1 1 calc R . . . .
H84B H -0.1410 0.9587 0.2041 0.194 Uiso 1 1 calc R . . . .
C81 C 0.0636(4) 0.9565(9) 0.2199(4) 0.143(2) Uani 1 1 d D U . . .
H81A H 0.0736 0.9784 0.1969 0.172 Uiso 1 1 calc R . . . .
H81B H 0.0806 0.9125 0.2251 0.172 Uiso 1 1 calc R . . . .
N24 N 0.0051(4) 0.9513(7) 0.2090(3) 0.142(2) Uani 1 1 d D U . . .
C78 C -0.0162(3) 0.9896(6) 0.2374(3) 0.098(5) Uani 1 1 d D U . . .
C79 C 0.0305(4) 1.0234(8) 0.2726(4) 0.110(5) Uani 1 1 d D U . . .
H79A H 0.0316 1.0084 0.3011 0.132 Uiso 1 1 calc R . . . .
H79B H 0.0270 1.0719 0.2711 0.132 Uiso 1 1 calc R . . . .
C72 C 0.2535(5) 0.7002(6) 0.4958(4) 0.116(5) Uani 1 1 d D U . . .
H72A H 0.2339 0.6780 0.4689 0.139 Uiso 1 1 calc R . . . .
H72B H 0.2902 0.6819 0.5069 0.139 Uiso 1 1 calc R . . . .
C73 C 0.2230(7) 0.6941(6) 0.5287(5) 0.176(6) Uani 1 1 d D U . . .
H73A H 0.2440 0.6677 0.5533 0.211 Uiso 1 1 calc R . . . .
H73B H 0.1876 0.6729 0.5158 0.211 Uiso 1 1 calc R . . . .
C74 C 0.2157(6) 0.7673(6) 0.5427(3) 0.146(6) Uani 1 1 d D U . . .
H74A H 0.1774 0.7757 0.5389 0.175 Uiso 1 1 calc R . . . .
H74B H 0.2363 0.7732 0.5730 0.175 Uiso 1 1 calc R . . . .
C43 C 0.4975(4) 1.0196(7) 0.2350(3) 0.126(2) Uani 1 1 d D U . . .
N13 N 0.5014(5) 1.0586(8) 0.2044(4) 0.178(2) Uani 1 1 d D U . . .
H13 H 0.5325 1.0718 0.2027 0.214 Uiso 1 1 calc R . . . .
C49 C 0.4488(5) 1.0789(12) 0.1724(5) 0.177(2) Uani 1 1 d D U . . .
H49A H 0.4407 1.0489 0.1478 0.212 Uiso 1 1 calc R . . . .
H49B H 0.4525 1.1239 0.1623 0.212 Uiso 1 1 calc R . . . .
C48 C 0.4014(5) 1.0777(8) 0.1901(5) 0.179(6) Uani 1 1 d D U . . .
H48A H 0.3679 1.0842 0.1663 0.215 Uiso 1 1 calc R . . . .
H48B H 0.4052 1.1157 0.2094 0.215 Uiso 1 1 calc R . . . .
C47 C 0.3949(5) 1.0139(8) 0.2146(5) 0.175(6) Uani 1 1 d D U . . .
H47A H 0.3691 1.0214 0.2300 0.210 Uiso 1 1 calc R . . . .
H47B H 0.3822 0.9767 0.1948 0.210 Uiso 1 1 calc R . . . .
N14 N 0.4482(3) 1.0005(6) 0.2439(3) 0.100(4) Uani 1 1 d D U . . .
C44 C 0.5486(5) 0.9877(9) 0.2673(4) 0.1299(15) Uani 1 1 d D U . . .
H44A H 0.5772 1.0207 0.2794 0.156 Uiso 1 1 calc R . . . .
H44B H 0.5630 0.9514 0.2544 0.156 Uiso 1 1 calc R . . . .
C46 C 0.4605(5) 0.9536(8) 0.2798(4) 0.134(2) Uani 1 1 d D U . . .
H46A H 0.4511 0.9080 0.2698 0.160 Uiso 1 1 calc R . . . .
H46B H 0.4410 0.9655 0.2996 0.160 Uiso 1 1 calc R . . . .
C80 C 0.0813(5) 0.9999(11) 0.2618(5) 0.27(2) Uiso 1 1 d D U . . .
H80A H 0.1046 0.9736 0.2855 0.320 Uiso 1 1 calc R . . . .
H80B H 0.1019 1.0386 0.2577 0.320 Uiso 1 1 calc R . . . .
C45 C 0.5232(5) 0.9617(10) 0.3012(4) 0.1334(15) Uani 1 1 d D U . . .
H45A H 0.5306 0.9933 0.3250 0.160 Uiso 1 1 calc R . . . .
H45B H 0.5393 0.9189 0.3126 0.160 Uiso 1 1 calc R . . . .
C37 C 0.0601(6) 1.1130(5) 0.3960(3) 0.0745(14) Uani 1 1 d D U . . .
H37A H 0.0346 1.0814 0.3775 0.089 Uiso 1 1 calc R . . . .
H37B H 0.0954 1.1083 0.3918 0.089 Uiso 1 1 calc R . . . .
C39 C 0.0675(7) 1.2196(4) 0.4328(2) 0.0823(15) Uani 1 1 d D U . . .
H39A H 0.1038 1.2354 0.4350 0.099 Uiso 1 1 calc R . . . .
H39B H 0.0462 1.2571 0.4379 0.099 Uiso 1 1 calc R . . . .
C38 C 0.0384(6) 1.1867(5) 0.3871(3) 0.0820(15) Uani 1 1 d D U . . .
H38A H -0.0012 1.1886 0.3793 0.098 Uiso 1 1 calc R . . . .
H38B H 0.0498 1.2078 0.3647 0.098 Uiso 1 1 calc R . . . .

loop_
_atom_site_aniso_label
_atom_site_aniso_U_11
_atom_site_aniso_U_22
_atom_site_aniso_U_33
_atom_site_aniso_U_23
_atom_site_aniso_U_13
_atom_site_aniso_U_12
In6 0.02029(18) 0.0187(2) 0.02136(19) -0.00262(18) 0.01263(14) 0.00038(17)
In9 0.02196(19) 0.0204(2) 0.01987(19) 0.00241(18) 0.01270(15) 0.00349(17)
In4 0.01819(18) 0.0224(2) 0.01749(18) -0.00026(18) 0.01087(14) -0.00152(17)
In5 0.02122(19) 0.0231(2) 0.0233(2) -0.00013(19) 0.01586(14) -0.00045(18)
In2 0.01975(19) 0.0252(2) 0.0210(2) -0.00406(19) 0.01095(15) 0.00120(18)
In16 0.01822(18) 0.0256(2) 0.02112(19) 0.00098(19) 0.01187(15) -0.00177(18)
In18 0.0252(2) 0.0205(2) 0.0244(2) -0.00054(19) 0.01305(16) 0.00171(18)
In8 0.02316(19) 0.0244(2) 0.01992(19) 0.00197(19) 0.01243(15) 0.00065(18)
In11 0.02025(19) 0.0239(2) 0.0272(2) -0.00036(19) 0.01598(15) -0.00087(18)
In12 0.02240(19) 0.0192(2) 0.0226(2) 0.00153(18) 0.01303(15) 0.00105(18)
In7 0.0281(2) 0.0245(2) 0.01866(19) -0.00072(19) 0.01340(15) 0.00268(19)
In17 0.02168(19) 0.0192(2) 0.0271(2) -0.00216(19) 0.01584(15) -0.00183(17)
In19 0.02169(19) 0.0249(2) 0.0237(2) 0.00012(19) 0.01265(15) 0.00287(18)
In14 0.0227(2) 0.0258(2) 0.0221(2) 0.0035(2) 0.01127(16) -0.00257(19)
In3 0.01815(19) 0.0271(3) 0.0242(2) -0.0011(2) 0.00701(16) -0.00194(19)
In1 0.0280(2) 0.0261(3) 0.0249(2) -0.0093(2) 0.01087(17) 0.0053(2)
In15 0.0186(2) 0.0329(3) 0.0243(2) 0.0031(2) 0.00827(16) -0.0022(2)
In10 0.0379(2) 0.0254(3) 0.0206(2) 0.0070(2) 0.01267(18) 0.0008(2)
In13 0.0391(3) 0.0208(2) 0.0235(2) 0.0049(2) 0.01271(18) 0.0003(2)
In20 0.0336(2) 0.0226(2) 0.0312(2) -0.0069(2) 0.01669(18) 0.0043(2)
S24 0.0203(7) 0.0207(8) 0.0237(7) -0.0016(7) 0.0105(6) 0.0003(6)
S28 0.0248(7) 0.0257(9) 0.0256(7) 0.0013(7) 0.0158(6) 0.0011(7)
S7 0.0197(7) 0.0195(8) 0.0211(7) -0.0008(6) 0.0120(5) -0.0004(6)
S13 0.0201(7) 0.0233(8) 0.0196(7) -0.0017(7) 0.0096(5) 0.0027(6)
S11 0.0224(7) 0.0206(8) 0.0176(7) 0.0006(6) 0.0116(5) 0.0008(6)
S9 0.0248(7) 0.0285(9) 0.0223(7) -0.0008(7) 0.0151(6) 0.0029(7)
S30 0.0234(7) 0.0229(8) 0.0209(7) 0.0014(7) 0.0138(5) -0.0029(6)
S26 0.0229(7) 0.0206(8) 0.0248(7) 0.0028(7) 0.0155(5) 0.0000(6)
S4 0.0238(7) 0.0403(11) 0.0219(7) -0.0015(8) 0.0173(5) -0.0013(7)
S18 0.0286(7) 0.0273(9) 0.0395(9) -0.0069(8) 0.0245(6) -0.0088(7)
S23 0.0272(7) 0.0308(10) 0.0378(9) 0.0061(8) 0.0216(6) 0.0079(7)
S1 0.0304(8) 0.0314(10) 0.0300(9) -0.0119(8) 0.0100(7) 0.0088(8)
S2 0.0228(8) 0.0310(10) 0.0313(9) -0.0027(8) 0.0103(6) 0.0018(7)
S5 0.0307(7) 0.0266(9) 0.0416(9) -0.0094(8) 0.0266(6) -0.0088(7)
S12 0.0271(7) 0.0314(10) 0.0346(8) 0.0073(8) 0.0205(6) 0.0105(7)
S6 0.0346(8) 0.0259(9) 0.0382(9) -0.0122(8) 0.0208(7) -0.0026(8)
S25 0.0229(7) 0.0484(12) 0.0256(8) -0.0021(8) 0.0167(6) -0.0036(8)
S15 0.0360(9) 0.0300(10) 0.0249(8) 0.0070(8) 0.0109(7) -0.0018(8)
S21 0.0487(11) 0.0289(10) 0.0246(8) -0.0002(8) 0.0145(7) 0.0007(9)
S20 0.0366(9) 0.0270(10) 0.0307(8) -0.0045(8) 0.0168(7) 0.0027(8)
S27 0.0384(9) 0.0295(10) 0.0343(9) -0.0064(8) 0.0151(7) 0.0126(8)
S10 0.0253(8) 0.0340(10) 0.0317(9) 0.0057(8) 0.0094(7) -0.0051(8)
S33 0.0233(8) 0.0388(11) 0.0329(9) 0.0084(9) 0.0078(7) -0.0097(8)
S14 0.0493(11) 0.0337(11) 0.0180(8) 0.0017(8) 0.0124(7) -0.0006(9)
S32 0.0257(8) 0.0365(11) 0.0322(9) 0.0019(8) 0.0126(6) 0.0065(8)
S8 0.0394(9) 0.0323(10) 0.0236(8) -0.0095(8) 0.0134(7) 0.0022(8)
S3 0.0237(8) 0.0472(12) 0.0200(8) -0.0016(8) 0.0088(6) -0.0002(8)
S29 0.0399(10) 0.0296(10) 0.0285(9) 0.0066(8) 0.0115(7) -0.0073(8)
S16 0.0386(9) 0.0283(10) 0.0395(10) 0.0160(8) 0.0180(7) 0.0123(8)
S22 0.0408(9) 0.0277(10) 0.0395(10) 0.0139(8) 0.0197(7) 0.0101(8)
S31 0.0220(8) 0.0569(13) 0.0241(8) 0.0008(9) 0.0115(6) -0.0013(9)
S19 0.0487(9) 0.0246(10) 0.0511(10) -0.0140(8) 0.0337(7) -0.0109(8)
S17 0.0375(9) 0.0495(14) 0.0520(11) -0.0004(10) 0.0351(7) -0.0036(9)
N1 0.037(3) 0.028(3) 0.031(3) -0.014(3) 0.018(2) 0.006(3)
N5 0.049(3) 0.045(3) 0.034(3) 0.026(2) 0.010(2) -0.013(2)
N3 0.014(3) 0.027(3) 0.031(3) 0.006(3) -0.005(2) 0.006(3)
N9 0.013(2) 0.033(4) 0.023(3) 0.001(3) 0.001(2) -0.001(3)
N7 0.051(4) 0.027(3) 0.021(3) 0.008(3) 0.014(3) -0.004(3)
N10 0.034(4) 0.053(5) 0.037(4) -0.007(4) 0.005(3) 0.006(4)
N11 0.077(3) 0.033(2) 0.038(2) -0.016(2) 0.032(2) 0.003(3)
N4 0.028(3) 0.032(4) 0.054(5) -0.004(4) 0.002(3) -0.005(3)
N2 0.055(5) 0.034(4) 0.056(5) -0.015(4) 0.007(4) 0.009(4)
C34 0.044(5) 0.045(5) 0.026(4) 0.010(4) 0.006(3) 0.019(4)
C13 0.032(4) 0.046(5) 0.032(4) 0.014(4) -0.003(4) 0.007(4)
C19 0.047(5) 0.033(5) 0.050(5) 0.024(4) 0.010(4) -0.009(4)
C1 0.032(4) 0.042(5) 0.031(4) -0.016(4) 0.002(3) 0.004(4)
C12 0.030(4) 0.048(6) 0.039(5) 0.009(4) 0.005(3) 0.005(4)
C41 0.047(5) 0.045(5) 0.026(4) -0.007(4) 0.002(4) -0.012(4)
C6 0.036(4) 0.052(6) 0.030(4) -0.016(4) 0.011(3) -0.010(4)
C28 0.038(4) 0.021(4) 0.055(5) 0.009(4) 0.012(4) -0.005(3)
N8 0.073(5) 0.023(4) 0.031(4) 0.007(3) 0.010(4) -0.002(4)
C42 0.040(4) 0.039(5) 0.032(4) -0.014(4) 0.014(3) -0.015(4)
C22 0.065(5) 0.022(4) 0.042(4) 0.009(4) 0.027(4) -0.008(4)
C20 0.050(5) 0.019(4) 0.054(5) 0.001(4) 0.022(4) -0.003(4)
C35 0.028(4) 0.056(6) 0.025(4) 0.005(4) 0.008(3) 0.008(4)
C21 0.037(4) 0.032(4) 0.043(4) 0.014(4) 0.020(3) 0.002(4)
C7 0.052(5) 0.052(6) 0.035(5) -0.024(4) 0.006(4) -0.012(5)
C29 0.024(4) 0.048(5) 0.031(4) 0.005(4) 0.007(3) 0.000(4)
C40 0.113(4) 0.051(3) 0.052(2) -0.008(3) 0.038(3) 0.000(3)
C5 0.041(4) 0.053(6) 0.044(5) -0.028(4) 0.014(4) -0.003(4)
C27 0.058(5) 0.015(4) 0.047(5) 0.001(4) 0.014(4) 0.001(4)
C33 0.041(5) 0.051(6) 0.035(4) 0.006(4) 0.009(4) 0.011(4)
C26 0.077(6) 0.020(4) 0.052(5) 0.013(4) 0.028(4) 0.001(4)
C14 0.047(5) 0.043(5) 0.032(5) 0.002(4) -0.001(4) 0.014(4)
C8 0.022(4) 0.058(6) 0.029(4) 0.011(4) -0.009(3) -0.003(4)
N16 0.034(4) 0.042(5) 0.062(5) 0.008(4) 0.011(3) 0.002(4)
N6 0.059(5) 0.062(5) 0.072(5) 0.041(4) -0.001(4) -0.018(4)
C51 0.070(5) 0.082(7) 0.085(5) -0.056(5) 0.063(3) -0.036(5)
N15 0.064(5) 0.066(7) 0.117(7) 0.015(6) 0.057(4) 0.003(5)
C55 0.052(5) 0.082(9) 0.055(6) 0.000(6) 0.025(4) -0.018(6)
C50 0.042(4) 0.046(5) 0.071(5) 0.017(5) 0.042(3) 0.009(4)
C23 0.080(8) 0.033(5) 0.057(7) 0.011(5) -0.007(6) -0.011(5)
N23 0.136(7) 0.117(7) 0.127(7) 0.042(6) 0.028(5) -0.012(6)
C25 0.081(6) 0.065(6) 0.061(6) 0.015(5) 0.006(5) -0.007(5)
C36 0.094(2) 0.044(2) 0.051(2) -0.008(2) 0.029(2) 0.003(2)
N12 0.119(3) 0.059(2) 0.057(2) -0.006(2) 0.036(2) 0.001(2)
C53 0.049(6) 0.069(8) 0.052(6) 0.008(6) 0.015(5) 0.004(5)
C70 0.087(4) 0.137(3) 0.092(4) -0.057(3) 0.039(3) 0.008(3)
C15 0.060(2) 0.058(2) 0.053(2) 0.025(2) 0.004(2) -0.013(2)
C64 0.034(4) 0.126(11) 0.054(5) -0.025(6) 0.024(3) 0.016(6)
C4 0.102(10) 0.042(6) 0.069(8) -0.011(6) 0.002(7) 0.024(6)
C9 0.060(7) 0.059(8) 0.066(8) -0.003(7) -0.020(6) -0.005(6)
C32 0.036(5) 0.105(10) 0.054(6) -0.026(6) 0.018(4) 0.009(6)
C30 0.030(4) 0.073(7) 0.070(6) -0.029(6) 0.012(4) 0.013(5)
C56 0.070(7) 0.101(11) 0.100(9) 0.041(8) 0.044(6) 0.013(8)
N20 0.086(7) 0.112(9) 0.097(9) -0.040(7) 0.001(6) 0.056(6)
C52 0.086(7) 0.071(8) 0.053(6) -0.002(6) 0.026(5) 0.034(6)
C11 0.067(8) 0.055(8) 0.092(10) -0.003(8) -0.015(8) -0.011(7)
C65 0.111(7) 0.071(9) 0.087(6) -0.013(6) 0.079(4) -0.019(6)
C2 0.103(4) 0.063(3) 0.070(4) -0.012(4) -0.005(4) 0.002(3)
N19 0.086(4) 0.138(3) 0.093(3) -0.056(3) 0.039(3) 0.008(3)
N17 0.126(7) 0.128(8) 0.126(7) -0.002(6) 0.054(5) -0.012(6)
C57 0.079(5) 0.081(6) 0.061(4) -0.017(4) 0.053(3) -0.028(4)
C31 0.039(5) 0.082(8) 0.090(8) -0.044(7) 0.013(5) 0.003(6)
N18 0.114(7) 0.090(6) 0.082(6) 0.010(5) 0.020(5) -0.014(5)
C54 0.051(6) 0.059(7) 0.050(6) 0.001(5) 0.008(5) -0.012(5)
C67 0.091(10) 0.096(11) 0.056(8) -0.022(8) -0.009(7) 0.030(8)
C58 0.109(3) 0.109(3) 0.118(3) 0.014(3) 0.034(3) -0.002(3)
C18 0.097(7) 0.099(7) 0.106(7) 0.025(6) 0.020(5) -0.014(6)
C24 0.097(7) 0.062(6) 0.078(6) 0.012(5) -0.001(5) -0.017(5)
C3 0.105(4) 0.066(3) 0.075(3) -0.012(3) -0.003(3) 0.003(3)
C10 0.095(7) 0.080(7) 0.096(7) 0.001(6) 0.001(5) 0.003(6)
C16 0.067(2) 0.070(2) 0.069(2) 0.024(2) 0.004(2) -0.016(2)
C17 0.074(3) 0.077(3) 0.074(3) 0.022(3) 0.004(3) -0.014(3)
C63 0.129(3) 0.104(4) 0.100(4) -0.004(4) 0.033(3) 0.015(4)
C60 0.118(3) 0.101(4) 0.119(3) 0.017(3) 0.028(3) -0.006(3)
C68 0.134(16) 0.073(10) 0.152(17) -0.044(11) -0.027(14) 0.028(11)
C69 0.096(10) 0.051(8) 0.141(15) -0.021(9) 0.013(10) 0.025(7)
C62 0.131(3) 0.107(3) 0.102(3) -0.003(2) 0.029(3) 0.016(3)
C61 0.132(3) 0.108(3) 0.108(3) -0.004(3) 0.027(3) 0.013(3)
C59 0.113(3) 0.105(3) 0.120(3) 0.015(2) 0.031(3) -0.004(3)
C83 0.180(9) 0.178(9) 0.185(9) 0.002(7) 0.050(6) 0.005(7)
C82 0.166(8) 0.150(8) 0.145(8) 0.003(7) 0.057(6) -0.018(7)
N22 0.102(7) 0.129(8) 0.123(7) 0.005(6) 0.013(5) -0.001(6)
C71 0.052(5) 0.079(7) 0.081(6) -0.008(5) -0.020(5) 0.000(5)
N21 0.127(8) 0.149(8) 0.146(8) 0.015(6) 0.013(6) -0.007(6)
C77 0.056(8) 0.162(19) 0.21(2) -0.050(17) -0.071(10) 0.035(10)
C76 0.132(17) 0.17(3) 0.127(19) 0.006(17) -0.036(15) 0.000(19)
C75 0.037(7) 0.140(15) 0.38(3) -0.138(16) 0.037(12) -0.026(9)
C66 0.203(19) 0.120(15) 0.060(8) -0.025(9) 0.052(9) -0.035(14)
C84 0.165(8) 0.162(9) 0.158(8) 0.010(7) 0.052(6) -0.012(7)
C81 0.144(3) 0.138(4) 0.143(4) 0.022(3) 0.039(3) -0.008(3)
N24 0.143(3) 0.136(4) 0.142(4) 0.024(3) 0.038(3) -0.009(3)
C78 0.114(7) 0.079(7) 0.094(7) 0.026(6) 0.023(5) -0.008(6)
C79 0.120(7) 0.095(7) 0.105(7) 0.013(6) 0.020(5) -0.007(6)
C72 0.109(8) 0.109(8) 0.115(8) 0.001(6) 0.014(6) -0.004(6)
C73 0.171(9) 0.173(9) 0.179(9) 0.005(7) 0.050(6) -0.003(7)
C74 0.137(8) 0.149(8) 0.144(8) 0.005(7) 0.034(6) 0.002(7)
C43 0.138(3) 0.120(3) 0.121(3) -0.016(3) 0.043(3) 0.006(3)
N13 0.186(3) 0.171(4) 0.175(4) -0.018(3) 0.055(3) 0.008(3)
C49 0.184(3) 0.171(4) 0.175(4) -0.017(3) 0.056(3) 0.008(3)
C48 0.183(9) 0.180(9) 0.174(9) 0.002(7) 0.055(6) 0.002(7)
C47 0.175(9) 0.170(9) 0.180(9) -0.013(7) 0.059(6) 0.000(7)
N14 0.118(7) 0.083(6) 0.098(6) -0.026(5) 0.032(5) 0.007(5)
C44 0.139(2) 0.125(3) 0.125(2) -0.014(2) 0.0418(18) 0.006(2)
C46 0.141(2) 0.130(3) 0.130(3) -0.007(3) 0.042(3) 0.003(3)
C45 0.140(2) 0.129(3) 0.130(2) -0.009(2) 0.042(2) 0.003(2)
C37 0.107(2) 0.060(2) 0.059(2) -0.004(2) 0.030(2) 0.003(2)
C39 0.117(3) 0.065(2) 0.067(2) -0.0010(19) 0.033(2) 0.000(2)
C38 0.113(3) 0.066(2) 0.068(2) -0.001(2) 0.030(2) 0.003(2)

loop_
_atom_type_symbol
_atom_type_description
_atom_type_scat_dispersion_real
_atom_type_scat_dispersion_imag
_atom_type_scat_source
C C 0.0181 0.0091 'International Tables Vol C Tables 4.2.6.8 and 6.1.1.4'
H H 0.0000 0.0000 'International Tables Vol C Tables 4.2.6.8 and 6.1.1.4'
In In 0.0822 5.0449 'International Tables Vol C Tables 4.2.6.8 and 6.1.1.4'
N N 0.0311 0.0180 'International Tables Vol C Tables 4.2.6.8 and 6.1.1.4'
S S 0.3331 0.5567 'International Tables Vol C Tables 4.2.6.8 and 6.1.1.4'

loop_
_geom_angle_atom_site_label_1
_geom_angle_atom_site_label_2
_geom_angle_atom_site_label_3
_geom_angle
_geom_angle_site_symmetry_1
_geom_angle_site_symmetry_3
_geom_angle_publ_flag
S7 In6 S13 107.90(6) . . ?
S5 In6 S7 109.87(6) . . ?
S5 In6 S13 110.35(7) . . ?
S5 In6 S6 109.43(7) . . ?
S6 In6 S7 108.69(6) . . ?
S6 In6 S13 110.57(7) . . ?
S11 In9 S13 108.70(6) . . ?
S12 In9 S13 109.83(7) . . ?
S12 In9 S11 111.42(6) . . ?
S12 In9 S16 108.09(7) . . ?
S16 In9 S13 110.59(7) . . ?
S16 In9 S11 108.20(7) . . ?
S7 In4 S11 107.30(6) . . ?
S4 In4 S7 111.02(7) . . ?
S4 In4 S11 110.00(7) . . ?
S4 In4 S3 108.58(7) . . ?
S3 In4 S7 110.80(7) . . ?
S3 In4 S11 109.12(7) . . ?
S4 In5 S5 114.91(7) . . ?
S4 In5 S12 114.52(7) . . ?
S4 In5 S17 104.23(7) . . ?
S5 In5 S17 102.62(7) . . ?
S12 In5 S5 114.50(7) . . ?
S12 In5 S17 103.98(7) . . ?
S7 In2 S9 111.58(6) . . ?
S1 In2 S7 111.86(7) . . ?
S1 In2 S9 104.47(7) . . ?
S1 In2 S2 109.55(7) . . ?
S2 In2 S7 106.70(6) . . ?
S2 In2 S9 112.78(7) . . ?
S26 In16 S30 109.02(6) . . ?
S25 In16 S30 111.12(7) . . ?
S25 In16 S26 110.61(7) . . ?
S31 In16 S30 108.29(7) . . ?
S31 In16 S26 108.78(7) . . ?
S31 In16 S25 108.96(7) . . ?
S24 In18 S28 111.01(6) . . ?
S21 In18 S24 111.27(7) . . ?
S21 In18 S28 105.56(7) . . ?
S21 In18 S20 109.01(7) . . ?
S20 In18 S24 108.49(7) . . ?
S20 In18 S28 111.49(7) . . ?
S11 In8 S9 111.00(6) . . ?
S15 In8 S11 109.25(7) . . ?
S15 In8 S9 110.31(7) . . ?
S10 In8 S11 109.53(7) . . ?
S10 In8 S9 107.15(7) . . ?
S10 In8 S15 109.57(7) . . ?
S18 In11 S23 113.77(7) . . ?
S18 In11 S25 114.17(7) . . ?
S18 In11 S17 105.05(7) . . ?
S23 In11 S17 104.27(7) . . ?
S25 In11 S23 114.30(7) . . ?
S25 In11 S17 103.69(7) . . ?
S24 In12 S30 107.75(6) . . ?
S23 In12 S24 111.02(7) . . ?
S23 In12 S30 110.58(6) . . ?
S23 In12 S22 109.58(7) . . ?
S22 In12 S24 107.21(7) . . ?
S22 In12 S30 110.64(7) . . ?
S13 In7 S9 110.01(6) . . ?
S14 In7 S13 110.35(7) . . ?
S14 In7 S9 106.56(7) . . ?
S14 In7 S8 109.75(7) . . ?
S8 In7 S13 107.90(7) . . ?
S8 In7 S9 112.29(7) . . ?
S24 In17 S26 108.93(6) . . ?
S18 In17 S24 111.35(7) . . ?
S18 In17 S26 110.59(6) . . ?
S18 In17 S19 108.52(7) . . ?
S19 In17 S24 107.97(7) . . ?
S19 In17 S26 109.42(7) . . ?
S26 In19 S28 110.15(6) . . ?
S27 In19 S28 107.30(7) . . ?
S27 In19 S26 109.57(7) . . ?
S27 In19 S32 109.50(7) . . ?
S32 In19 S28 111.10(7) . . ?
S32 In19 S26 109.20(7) . . ?
S30 In14 S28 109.72(6) . . ?
S33 In14 S28 105.06(7) . . ?
S33 In14 S30 111.65(7) . . ?
S33 In14 S29 109.23(7) . . ?
S29 In14 S28 113.76(7) . . ?
S29 In14 S30 107.49(7) . . ?
S2 In3 S10 112.95(8) . . ?
S3 In3 S2 115.96(8) . . ?
S3 In3 S10 117.52(8) . . ?
N3 In3 S2 100.65(17) . . ?
N3 In3 S10 104.72(18) . . ?
N3 In3 S3 102.0(2) . . ?
S1 In1 S6 116.73(7) . . ?
S1 In1 S8 114.05(8) . . ?
S6 In1 S8 116.32(7) . . ?
N1 In1 S1 102.27(17) . . ?
N1 In1 S6 102.95(19) . . ?
N1 In1 S8 101.16(17) . . ?
S32 In15 S33 115.88(8) . . ?
S31 In15 S33 116.95(8) . . ?
S31 In15 S32 114.86(8) . . ?
N9 In15 S33 101.36(18) . . ?
N9 In15 S32 102.88(17) . . ?
N9 In15 S31 101.32(18) . . ?
S14 In10 S15 114.27(8) . . ?
S16 In10 S15 115.21(7) . . ?
S16 In10 S14 117.46(8) . . ?
N5 In10 S15 101.59(18) . . ?
N5 In10 S14 102.3(2) . . ?
N5 In10 S16 102.8(2) . . ?
S29 In13 S21 113.81(8) . . ?
S22 In13 S21 117.02(8) . . ?
S22 In13 S29 116.57(8) . . ?
N7 In13 S21 103.68(19) . . ?
N7 In13 S29 101.92(17) . . ?
N7 In13 S22 100.4(2) . . ?
S27 In20 S20 114.46(8) . . ?
S19 In20 S20 114.67(8) . . ?
S19 In20 S27 117.77(8) . . ?
N11 In20 S20 102.71(18) . . ?
N11 In20 S27 102.9(2) . . ?
N11 In20 S19 101.1(2) . . ?
In18 S24 In12 111.00(7) . . ?
In17 S24 In18 109.91(7) . . ?
In17 S24 In12 108.32(7) . . ?
In18 S28 In19 108.32(7) . . ?
In18 S28 In14 107.50(7) . . ?
In19 S28 In14 109.65(7) . . ?
In6 S7 In4 109.90(6) . . ?
In2 S7 In6 110.04(6) . . ?
In2 S7 In4 109.98(7) . . ?
In6 S13 In9 109.04(7) . . ?
In7 S13 In6 110.66(7) . . ?
In7 S13 In9 110.41(7) . . ?
In9 S11 In4 108.76(7) . . ?
In8 S11 In9 109.76(6) . . ?
In8 S11 In4 111.28(7) . . ?
In2 S9 In7 108.13(7) . . ?
In8 S9 In2 106.96(7) . . ?
In8 S9 In7 108.86(7) . . ?
In12 S30 In16 108.51(7) . . ?
In14 S30 In16 110.90(7) . . ?
In14 S30 In12 110.75(7) . . ?
In16 S26 In17 107.66(7) . . ?
In16 S26 In19 109.90(7) . . ?
In19 S26 In17 111.26(7) . . ?
In4 S4 In5 103.50(7) . . ?
In17 S18 In11 103.59(7) . . ?
In12 S23 In11 104.05(7) . . ?
In2 S1 In1 103.36(8) . . ?
In2 S2 In3 101.60(7) . . ?
In6 S5 In5 103.67(7) . . ?
In9 S12 In5 103.09(7) . . ?
In6 S6 In1 101.80(8) . . ?
In16 S25 In11 103.39(7) . . ?
In8 S15 In10 100.43(8) . . ?
In18 S21 In13 103.01(8) . . ?
In18 S20 In20 100.49(7) . . ?
In19 S27 In20 103.08(8) . . ?
In8 S10 In3 103.93(8) . . ?
In14 S33 In15 102.60(8) . . ?
In7 S14 In10 103.32(7) . . ?
In19 S32 In15 99.48(7) . . ?
In7 S8 In1 100.27(7) . . ?
In4 S3 In3 101.09(7) . . ?
In14 S29 In13 99.96(8) . . ?
In9 S16 In10 102.36(8) . . ?
In12 S22 In13 102.32(8) . . ?
In16 S31 In15 103.33(8) . . ?
In17 S19 In20 102.76(8) . . ?
In11 S17 In5 176.76(11) . . ?
C1 N1 In1 123.9(5) . . ?
C1 N1 C7 118.2(6) . . ?
C7 N1 In1 118.0(5) . . ?
C21 N5 In10 121.5(5) . . ?
C15 N5 In10 122.9(6) . . ?
C15 N5 C21 115.6(7) . . ?
C14 N3 In3 120.2(5) . . ?
C8 N3 In3 123.2(5) . . ?
C8 N3 C14 116.5(6) . . ?
C35 N9 In15 122.7(5) . . ?
C29 N9 In15 120.5(5) . . ?
C29 N9 C35 116.8(6) . . ?
C28 N7 In13 120.7(5) . . ?
C22 N7 In13 123.0(5) . . ?
C22 N7 C28 116.3(7) . . ?
C29 N10 C33 123.6(7) . . ?
C29 N10 C32 111.0(6) . . ?
C33 N10 C32 123.7(6) . . ?
C42 N11 In20 120.5(5) . . ?
C36 N11 In20 122.0(6) . . ?
C36 N11 C42 117.3(7) . . ?
C12 N4 C11 123.5(7) . . ?
C8 N4 C12 124.4(6) . . ?
C8 N4 C11 111.9(7) . . ?
C1 N2 C5 124.1(7) . . ?
C1 N2 C4 114.0(7) . . ?
C5 N2 C4 121.8(7) . . ?
C35 C34 C33 110.3(7) . . ?
C14 C13 C12 109.7(7) . . ?
N6 C19 C20 108.9(7) . . ?
N1 C1 N2 124.6(7) . . ?
N1 C1 C2 125.5(7) . . ?
N2 C1 C2 109.8(7) . . ?
N4 C12 C13 109.9(6) . . ?
C42 C41 C40 110.6(7) . . ?
C5 C6 C7 111.1(7) . . ?
N7 C28 C27 112.2(7) . . ?
C22 N8 C26 123.1(7) . . ?
C22 N8 C25 113.9(7) . . ?
C25 N8 C26 123.0(7) . . ?
N11 C42 C41 112.4(7) . . ?
N7 C22 N8 125.2(7) . . ?
N7 C22 C23 126.0(7) . . ?
N8 C22 C23 108.8(7) . . ?
C21 C20 C19 110.5(7) . . ?
N9 C35 C34 111.7(7) . . ?
N5 C21 C20 112.9(7) . . ?
N1 C7 C6 111.4(7) . . ?
N9 C29 N10 123.8(7) . . ?
N9 C29 C30 127.2(6) . . ?
N10 C29 C30 109.0(6) . . ?
N12 C40 C41 109.6(8) . . ?
N2 C5 C6 109.2(7) . . ?
C28 C27 C26 110.5(7) . . ?
N10 C33 C34 109.6(6) . . ?
N8 C26 C27 109.3(7) . . ?
N3 C14 C13 114.6(7) . . ?
N3 C8 N4 124.1(6) . . ?
N3 C8 C9 124.9(6) . . ?
N4 C8 C9 111.0(6) . . ?
C50 N16 C53 112.0(6) . . ?
C50 N16 C54 120.7(7) . . ?
C54 N16 C53 127.3(7) . . ?
C19 N6 C18 124.6(7) . . ?
C15 N6 C19 122.6(7) . . ?
C15 N6 C18 112.6(7) . . ?
C50 C51 C52 104.3(7) . . ?
C50 N15 C56 122.6(9) . . ?
C56 C55 C54 110.4(8) . . ?
N16 C50 C51 108.7(6) . . ?
N15 C50 N16 122.0(7) . . ?
N15 C50 C51 129.3(8) . . ?
C22 C23 C24 104.4(8) . . ?
C78 N23 C84 117.7(11) . . ?
N8 C25 C24 105.9(8) . . ?
N11 C36 N12 125.2(8) . . ?
N11 C36 C37 126.1(8) . . ?
N12 C36 C37 108.4(7) . . ?
C40 N12 C39 127.1(7) . . ?
C36 N12 C40 121.4(7) . . ?
C36 N12 C39 111.4(7) . . ?
N16 C53 C52 105.1(7) . . ?
N19 C70 C69 109.9(9) . . ?
N5 C15 N6 125.8(8) . . ?
N5 C15 C16 125.0(8) . . ?
N6 C15 C16 109.0(7) . . ?
N20 C64 C65 107.3(7) . . ?
N19 C64 N20 119.8(9) . . ?
N19 C64 C65 132.2(9) . . ?
N2 C4 C3 103.7(7) . . ?
C8 C9 C10 103.8(7) . . ?
N10 C32 C31 104.2(7) . . ?
C29 C30 C31 104.1(6) . . ?
N15 C56 C55 111.0(9) . . ?
C67 N20 C64 110.9(7) . . ?
C68 N20 C64 121.5(9) . . ?
C68 N20 C67 127.5(9) . . ?
C51 C52 C53 102.7(7) . . ?
N4 C11 C10 107.5(8) . . ?
C64 C65 C66 105.5(8) . . ?
C1 C2 C3 104.7(8) . . ?
C64 N19 C70 126.3(10) . . ?
C57 N17 C63 123.9(11) . . ?
N17 C57 N18 120.4(9) . . ?
N17 C57 C58 130.7(9) . . ?
N18 C57 C58 107.7(7) . . ?
C30 C31 C32 103.2(7) . . ?
C57 N18 C60 111.1(8) . . ?
C61 N18 C57 120.8(9) . . ?
C61 N18 C60 128.0(10) . . ?
N16 C54 C55 109.7(7) . . ?
N20 C67 C66 106.3(8) . . ?
C59 C58 C57 97.1(8) . . ?
N6 C18 C17 102.3(8) . . ?
C25 C24 C23 105.2(9) . . ?
C2 C3 C4 107.4(8) . . ?
C9 C10 C11 104.7(8) . . ?
C15 C16 C17 102.1(8) . . ?
C16 C17 C18 102.3(8) . . ?
N17 C63 C62 112.0(11) . . ?
N18 C60 C59 107.7(9) . . ?
N20 C68 C69 109.3(9) . . ?
C70 C69 C68 112.9(11) . . ?
C63 C62 C61 108.7(11) . . ?
N18 C61 C62 111.1(10) . . ?
C60 C59 C58 103.0(10) . . ?
C84 C83 C82 115.7(12) . . ?
N24 C82 C83 111.4(11) . . ?
C71 N22 C75 123.4(10) . . ?
C74 N22 C71 109.1(8) . . ?
C74 N22 C75 127.2(11) . . ?
N22 C71 C72 113.7(8) . . ?
N21 C71 N22 129.2(10) . . ?
N21 C71 C72 117.1(9) . . ?
C71 N21 C77 113.6(11) . . ?
N21 C77 C76 112.5(11) . . ?
C77 C76 C75 117.9(11) . . ?
N22 C75 C76 104.0(10) . . ?
C65 C66 C67 102.6(9) . . ?
N23 C84 C83 112.6(11) . . ?
N24 C81 C80 104.1(10) . . ?
C82 N24 C78 118.4(9) . . ?
C81 N24 C82 128.3(10) . . ?
C81 N24 C78 112.8(9) . . ?
N23 C78 N24 127.6(9) . . ?
N23 C78 C79 121.9(10) . . ?
N24 C78 C79 110.4(8) . . ?
C78 C79 C80 102.4(9) . . ?
C73 C72 C71 101.2(9) . . ?
C72 C73 C74 105.7(10) . . ?
N22 C74 C73 109.8(10) . . ?
N13 C43 N14 127.2(9) . . ?
N13 C43 C44 121.1(10) . . ?
N14 C43 C44 111.7(9) . . ?
C43 N13 C49 115.4(12) . . ?
N13 C49 C48 113.3(11) . . ?
C49 C48 C47 116.7(13) . . ?
N14 C47 C48 105.2(10) . . ?
C43 N14 C46 110.8(8) . . ?
C47 N14 C43 122.5(10) . . ?
C47 N14 C46 125.2(10) . . ?
C43 C44 C45 99.4(9) . . ?
N14 C46 C45 102.9(10) . . ?
C79 C80 C81 110.0(10) . . ?
C44 C45 C46 109.2(9) . . ?
C36 C37 C38 102.8(8) . . ?
N12 C39 C38 104.3(7) . . ?
C37 C38 C39 100.3(8) . . ?

loop_
_geom_bond_atom_site_label_1
_geom_bond_atom_site_label_2
_geom_bond_distance
_geom_bond_site_symmetry_2
_geom_bond_publ_flag
In6 S7 2.5060(16) . ?
In6 S13 2.5071(19) . ?
In6 S5 2.405(2) . ?
In6 S6 2.416(2) . ?
In9 S13 2.5076(19) . ?
In9 S11 2.5030(16) . ?
In9 S12 2.400(2) . ?
In9 S16 2.404(2) . ?
In4 S7 2.5092(18) . ?
In4 S11 2.5175(18) . ?
In4 S4 2.4035(19) . ?
In4 S3 2.4079(18) . ?
In5 S4 2.4368(17) . ?
In5 S5 2.438(2) . ?
In5 S12 2.438(2) . ?
In5 S17 2.491(2) . ?
In2 S7 2.4986(18) . ?
In2 S9 2.515(2) . ?
In2 S1 2.411(2) . ?
In2 S2 2.4117(18) . ?
In16 S30 2.5082(18) . ?
In16 S26 2.4993(19) . ?
In16 S25 2.401(2) . ?
In16 S31 2.4002(18) . ?
In18 S24 2.5018(19) . ?
In18 S28 2.5059(17) . ?
In18 S21 2.411(2) . ?
In18 S20 2.420(2) . ?
In8 S11 2.4964(18) . ?
In8 S9 2.501(2) . ?
In8 S15 2.425(2) . ?
In8 S10 2.4034(19) . ?
In11 S18 2.436(2) . ?
In11 S23 2.455(2) . ?
In11 S25 2.4433(18) . ?
In11 S17 2.487(2) . ?
In12 S24 2.5039(19) . ?
In12 S30 2.5042(17) . ?
In12 S23 2.401(2) . ?
In12 S22 2.412(2) . ?
In7 S13 2.5028(19) . ?
In7 S9 2.5157(17) . ?
In7 S14 2.410(2) . ?
In7 S8 2.419(2) . ?
In17 S24 2.5005(19) . ?
In17 S26 2.5037(17) . ?
In17 S18 2.402(2) . ?
In17 S19 2.405(2) . ?
In19 S28 2.508(2) . ?
In19 S26 2.5028(19) . ?
In19 S27 2.417(2) . ?
In19 S32 2.4215(19) . ?
In14 S28 2.519(2) . ?
In14 S30 2.5021(19) . ?
In14 S33 2.4049(19) . ?
In14 S29 2.418(2) . ?
In3 S2 2.428(2) . ?
In3 S10 2.438(2) . ?
In3 S3 2.419(2) . ?
In3 N3 2.193(5) . ?
In1 S1 2.4271(19) . ?
In1 S6 2.430(2) . ?
In1 S8 2.435(2) . ?
In1 N1 2.206(6) . ?
In15 S33 2.427(2) . ?
In15 S32 2.425(2) . ?
In15 S31 2.422(2) . ?
In15 N9 2.187(5) . ?
In10 S15 2.431(2) . ?
In10 S14 2.428(2) . ?
In10 S16 2.419(2) . ?
In10 N5 2.187(7) . ?
In13 S21 2.431(2) . ?
In13 S29 2.430(2) . ?
In13 S22 2.414(2) . ?
In13 N7 2.175(6) . ?
In20 S20 2.431(2) . ?
In20 S27 2.425(2) . ?
In20 S19 2.418(2) . ?
In20 N11 2.208(7) . ?
N1 C1 1.287(9) . ?
N1 C7 1.477(9) . ?
N5 C21 1.470(9) . ?
N5 C15 1.281(9) . ?
N3 C14 1.419(9) . ?
N3 C8 1.320(9) . ?
N9 C35 1.466(9) . ?
N9 C29 1.309(9) . ?
N7 C28 1.452(9) . ?
N7 C22 1.311(9) . ?
N10 C29 1.400(8) . ?
N10 C33 1.435(9) . ?
N10 C32 1.478(11) . ?
N11 C42 1.472(9) . ?
N11 C36 1.289(10) . ?
N4 C12 1.405(9) . ?
N4 C8 1.373(9) . ?
N4 C11 1.406(10) . ?
N2 C1 1.353(9) . ?
N2 C5 1.438(9) . ?
N2 C4 1.462(10) . ?
C34 C35 1.531(9) . ?
C34 C33 1.534(10) . ?
C13 C12 1.540(10) . ?
C13 C14 1.528(10) . ?
C19 C20 1.521(10) . ?
C19 N6 1.440(10) . ?
C1 C2 1.513(11) . ?
C41 C42 1.522(10) . ?
C41 C40 1.523(11) . ?
C6 C7 1.532(10) . ?
C6 C5 1.521(10) . ?
C28 C27 1.523(10) . ?
N8 C22 1.372(9) . ?
N8 C26 1.432(10) . ?
N8 C25 1.425(11) . ?
C22 C23 1.510(11) . ?
C20 C21 1.520(10) . ?
C29 C30 1.527(10) . ?
C40 N12 1.440(10) . ?
C27 C26 1.528(10) . ?
C8 C9 1.517(11) . ?
N16 C50 1.418(10) . ?
N16 C53 1.457(10) . ?
N16 C54 1.434(10) . ?
N6 C15 1.399(10) . ?
N6 C18 1.458(11) . ?
C51 C50 1.515(10) . ?
C51 C52 1.563(12) . ?
N15 C50 1.302(10) . ?
N15 C56 1.424(12) . ?
C55 C56 1.517(13) . ?
C55 C54 1.542(11) . ?
C23 C24 1.541(12) . ?
N23 C84 1.466(13) . ?
N23 C78 1.298(12) . ?
C25 C24 1.536(13) . ?
C36 N12 1.406(10) . ?
C36 C37 1.525(11) . ?
N12 C39 1.448(8) . ?
C53 C52 1.575(11) . ?
C70 N19 1.441(12) . ?
C70 C69 1.530(14) . ?
C15 C16 1.518(11) . ?
C64 N20 1.449(10) . ?
C64 C65 1.501(11) . ?
C64 N19 1.283(10) . ?
C4 C3 1.546(12) . ?
C9 C10 1.541(12) . ?
C32 C31 1.554(11) . ?
C30 C31 1.543(11) . ?
N20 C67 1.448(11) . ?
N20 C68 1.427(12) . ?
C11 C10 1.553(13) . ?
C65 C66 1.538(13) . ?
C2 C3 1.515(13) . ?
N17 C57 1.311(12) . ?
N17 C63 1.418(13) . ?
C57 N18 1.432(11) . ?
C57 C58 1.661(12) . ?
N18 C60 1.462(12) . ?
N18 C61 1.424(12) . ?
C67 C66 1.567(13) . ?
C58 C59 1.636(13) . ?
C18 C17 1.582(13) . ?
C16 C17 1.571(12) . ?
C63 C62 1.530(14) . ?
C60 C59 1.543(14) . ?
C68 C69 1.539(13) . ?
C62 C61 1.555(14) . ?
C83 C82 1.529(14) . ?
C83 C84 1.500(15) . ?
C82 N24 1.441(13) . ?
N22 C71 1.387(12) . ?
N22 C75 1.454(12) . ?
N22 C74 1.386(13) . ?
C71 N21 1.319(13) . ?
C71 C72 1.537(13) . ?
N21 C77 1.479(13) . ?
C77 C76 1.513(14) . ?
C76 C75 1.530(15) . ?
C81 N24 1.441(12) . ?
C81 C80 1.562(15) . ?
N24 C78 1.441(11) . ?
C78 C79 1.530(12) . ?
C79 C80 1.536(15) . ?
C72 C73 1.531(15) . ?
C73 C74 1.555(14) . ?
C43 N13 1.299(14) . ?
C43 N14 1.442(10) . ?
C43 C44 1.537(13) . ?
N13 C49 1.480(13) . ?
C49 C48 1.512(15) . ?
C48 C47 1.538(15) . ?
C47 N14 1.427(12) . ?
N14 C46 1.455(13) . ?
C44 C45 1.551(15) . ?
C46 C45 1.551(13) . ?
C37 C38 1.564(13) . ?
C39 C38 1.586(12) . ?
